data_1548312
loop_
_publ_author_name
'Hong-Ying Zang'
'Andreu Ruiz de la Oliva'
'Haralampos N. Miras'
'De-Liang Long'
'Roy T. McBurney'
'Leroy Cronin'

_publ_section_title
;
 Discovery of gigantic molecular nanostructures using a flow reaction
 array as a search engine
;
_journal_name_full 'Nature Communications'
_journal_page_first 3715
_journal_paper_doi 10.1038/ncomms4715
_journal_volume 5
_journal_year 2014
_chemical_formula_sum 'C26 H32 K10 Mo14 O80 S2'
_chemical_formula_weight 3422.80
_space_group_IT_number 4
_symmetry_cell_setting monoclinic
_symmetry_space_group_name_Hall 'P 2yb'
_symmetry_space_group_name_H-M 'P 1 21 1'
_atom_sites_solution_hydrogens none
_atom_sites_solution_primary direct
_atom_sites_solution_secondary difmap
_cell_angle_alpha 90.00
_cell_angle_beta 105.6620(10)
_cell_angle_gamma 90.00
_cell_formula_units_Z 2
_cell_length_a 11.2207(3)
_cell_length_b 22.4613(8)
_cell_length_c 16.9237(6)
_cell_measurement_reflns_used 9005
_cell_measurement_temperature 150(2)
_cell_measurement_theta_max 32.6
_cell_measurement_theta_min 2.50
_cell_volume 4106.9(2)
_computing_cell_refinement Apex2
_computing_data_collection Apex2
_computing_data_reduction Apex2
_computing_molecular_graphics Diamond
_computing_publication_material WingX
_computing_structure_refinement 'SHELXL-97 (Sheldrick, 1997)'
_computing_structure_solution 'SHELXS-97 (Sheldrick, 1990)'
_diffrn_ambient_temperature 150(2)
_diffrn_measured_fraction_theta_full 0.991
_diffrn_measured_fraction_theta_max 0.991
_diffrn_measurement_device_type 'Bruker Apex II Quasar CCD'
_diffrn_measurement_method '\w & \p scans'
_diffrn_radiation_monochromator graphite
_diffrn_radiation_source 'fine-focus sealed tube'
_diffrn_radiation_type MoK\a
_diffrn_radiation_wavelength 0.71073
_diffrn_reflns_av_R_equivalents 0.0228
_diffrn_reflns_av_sigmaI/netI 0.0265
_diffrn_reflns_limit_h_max 13
_diffrn_reflns_limit_h_min -13
_diffrn_reflns_limit_k_max 22
_diffrn_reflns_limit_k_min -27
_diffrn_reflns_limit_l_max 20
_diffrn_reflns_limit_l_min -19
_diffrn_reflns_number 33013
_diffrn_reflns_theta_full 26.00
_diffrn_reflns_theta_max 26.00
_diffrn_reflns_theta_min 1.88
_diffrn_standards_decay_% none
_exptl_absorpt_coefficient_mu 2.751
_exptl_absorpt_correction_T_max 0.746
_exptl_absorpt_correction_T_min 0.594
_exptl_absorpt_correction_type empirical
_exptl_absorpt_process_details SADABS
_exptl_crystal_colour orange
_exptl_crystal_density_diffrn 2.768
_exptl_crystal_density_meas ?
_exptl_crystal_density_method 'not measured'
_exptl_crystal_description block
_exptl_crystal_F_000 3276
_exptl_crystal_size_max 0.14
_exptl_crystal_size_mid 0.10
_exptl_crystal_size_min 0.07
_refine_diff_density_max 0.88
_refine_diff_density_min -0.66
_refine_diff_density_rms 0.09
_refine_ls_abs_structure_details 'Flack H D (1983), Acta Cryst. A39, 876-881'
_refine_ls_abs_structure_Flack 0.00(2)
_refine_ls_extinction_coef 0.00021(2)
_refine_ls_extinction_expression Fc^*^=kFc[1+0.001xFc^2^\l^3^/sin(2\q)]^-1/4^
_refine_ls_extinction_method SHELXL
_refine_ls_goodness_of_fit_ref 1.034
_refine_ls_hydrogen_treatment none
_refine_ls_matrix_type full
_refine_ls_number_parameters 1212
_refine_ls_number_reflns 13160
_refine_ls_number_restraints 1
_refine_ls_restrained_S_all 1.034
_refine_ls_R_factor_all 0.0195
_refine_ls_R_factor_gt 0.0191
_refine_ls_shift/su_max 0.002
_refine_ls_shift/su_mean 0.000
_refine_ls_structure_factor_coef Fsqd
_refine_ls_weighting_details 'calc w=1/[\s^2^(Fo^2^)+(0.0253P)^2^+5.8361P] where P=(Fo^2^+2Fc^2^)/3'
_refine_ls_weighting_scheme calc
_refine_ls_wR_factor_gt 0.0515
_refine_ls_wR_factor_ref 0.0517
_reflns_number_gt 12946
_reflns_number_total 13160
_reflns_threshold_expression >2\s(I)
_cod_data_source_file ncomms4715-s4.cif
_cod_data_source_block hz4705
_cod_depositor_comments
;
The following automatic conversions were performed:

'_symmetry_cell_setting' value 'Monoclinic' changed to 'monoclinic'
according to the built-in table from CIF Core dictionary named
'cif_core.dic' version 2.4.1 from 2010-06-29.

'_exptl_crystal_density_meas' value 'none' was changed to '?' - the
value is perceived as not measured.

Automatic conversion script
Id: cif_fix_values 5376 2017-05-30 11:51:03Z andrius 
;
_cod_original_sg_symbol_H-M P2(1)
_cod_database_code 1548312

loop_
_symmetry_equiv_pos_as_xyz
'x, y, z'
'-x, y+1/2, -z'

loop_
_atom_site_label
_atom_site_type_symbol
_atom_site_fract_x
_atom_site_fract_y
_atom_site_fract_z
_atom_site_U_iso_or_equiv
_atom_site_adp_type
_atom_site_occupancy
_atom_site_symmetry_multiplicity
_atom_site_calc_flag
_atom_site_refinement_flags
_atom_site_disorder_assembly
_atom_site_disorder_group
Mo1 Mo 0.09047(3) 0.318143(19) 0.68066(3) 0.01227(9) Uani 1 1 d . . .
Mo2 Mo 0.09519(3) 0.193605(19) 0.67714(3) 0.01205(9) Uani 1 1 d . . .
Mo3 Mo 0.43826(3) 0.669143(19) 1.07884(3) 0.01171(9) Uani 1 1 d . . .
Mo4 Mo 0.20530(3) 0.92571(2) 1.02781(2) 0.01272(9) Uani 1 1 d . . .
Mo5 Mo 0.44940(3) 0.832969(19) 1.07611(3) 0.01291(9) Uani 1 1 d . . .
Mo6 Mo -0.01865(3) 0.92820(2) 0.85154(2) 0.01185(8) Uani 1 1 d . . .
Mo7 Mo 0.49077(3) 0.828302(19) 0.62851(3) 0.01204(9) Uani 1 1 d . . .
Mo8 Mo 0.48337(3) 0.667675(19) 0.63153(3) 0.01235(9) Uani 1 1 d . . .
Mo9 Mo 0.25792(3) 0.925106(19) 0.57042(2) 0.01206(9) Uani 1 1 d . . .
Mo10 Mo 0.00377(3) 0.927804(19) 0.64041(2) 0.01119(8) Uani 1 1 d . . .
Mo11 Mo -0.01468(3) 0.580326(19) 0.64056(2) 0.01172(8) Uani 1 1 d . . .
Mo12 Mo 0.18261(3) 0.584461(19) 1.03098(2) 0.01221(8) Uani 1 1 d . . .
Mo13 Mo 0.24291(3) 0.575293(19) 0.57364(3) 0.01247(9) Uani 1 1 d . . .
Mo14 Mo -0.03855(3) 0.584455(19) 0.85327(2) 0.01195(9) Uani 1 1 d . . .
S1 S 0.20036(8) 0.25507(7) 0.78224(6) 0.0158(2) Uani 1 1 d . . .
S2 S 0.05423(9) 0.25785(7) 0.56508(6) 0.0158(2) Uani 1 1 d . . .
K1 K 0.66696(10) -0.03320(6) 0.67678(8) 0.0282(3) Uani 1 1 d . . .
K2 K 0.64348(10) 0.53069(6) 0.69620(8) 0.0268(3) Uani 1 1 d . . .
K3 K 0.52914(9) 0.51936(5) 0.98769(7) 0.0241(2) Uani 1 1 d . . .
K4 K 0.68450(14) 0.16237(8) 0.63306(11) 0.0280(3) Uani 0.80 1 d P . .
K4' K 0.7187(6) 0.1651(3) 0.7145(5) 0.0404(18) Uani 0.20 1 d P . .
K5 K 0.15536(10) 0.09485(6) 0.91272(7) 0.0251(3) Uani 1 1 d . . .
K6 K 0.31615(11) 0.34135(6) 0.51629(8) 0.0337(3) Uani 1 1 d . . .
K7 K -0.17672(8) 0.74742(7) 0.71521(6) 0.0293(3) Uani 1 1 d . . .
K8 K 0.66296(10) 0.74627(7) 0.99324(7) 0.0348(3) Uani 1 1 d . . .
K9 K 0.11407(10) 0.41140(5) 0.92278(7) 0.0243(3) Uani 1 1 d . . .
K10 K 0.6840(2) 0.34180(13) 0.6788(3) 0.0358(9) Uani 0.60 1 d P . .
K10A K 0.6720(9) 0.3424(5) 0.6375(4) 0.0204(19) Uani 0.20 1 d P . .
K10B K 0.7015(10) 0.3419(6) 0.7109(6) 0.024(3) Uiso 0.20 1 d P . .
O1 O -0.0476(3) 0.32290(17) 0.7020(2) 0.0187(7) Uani 1 1 d . . .
O2 O -0.0426(3) 0.18548(17) 0.6971(2) 0.0205(8) Uani 1 1 d . . .
O3 O 0.2731(3) 0.34786(16) 0.6643(2) 0.0162(7) Uani 1 1 d . . .
O4 O 0.2785(3) 0.17112(17) 0.6506(2) 0.0179(7) Uani 1 1 d . . .
O5 O 0.0466(3) 0.39326(16) 0.5970(2) 0.0197(8) Uani 1 1 d . . .
O6 O 0.1508(3) 0.38994(16) 0.7684(2) 0.0147(7) Uani 1 1 d . . .
O7 O 0.0552(3) 0.11713(17) 0.5933(2) 0.0214(8) Uani 1 1 d . . .
O8 O 0.1680(3) 0.12064(16) 0.7578(2) 0.0154(7) Uani 1 1 d . . .
O9 O 0.4770(3) 0.67418(17) 0.5301(2) 0.0186(8) Uani 1 1 d . . .
O10 O 0.6356(3) 0.65324(16) 0.6769(2) 0.0182(8) Uani 1 1 d . . .
O11 O 0.8155(3) 0.44430(18) 0.7138(2) 0.0250(9) Uani 1 1 d . . .
O12 O 0.2687(3) 0.67734(16) 0.6004(2) 0.0151(7) Uani 1 1 d . . .
O13 O 0.4596(3) 0.66429(17) 0.7635(2) 0.0163(7) Uani 1 1 d . . .
O14 O 0.2503(3) 0.58571(18) 0.4756(2) 0.0213(8) Uani 1 1 d . . .
O15 O 0.2416(3) 0.50040(16) 0.5846(2) 0.0184(8) Uani 1 1 d . . .
O16 O 0.0712(3) 0.59605(16) 0.5581(2) 0.0139(7) Uani 1 1 d . . .
O17 O 0.2029(3) 0.58624(16) 0.70286(19) 0.0121(7) Uani 1 1 d . . .
O18 O -0.0166(3) 0.59835(16) 0.7477(2) 0.0158(8) Uani 1 1 d . . .
O19 O -0.0003(3) 0.50457(17) 0.6465(2) 0.0218(8) Uani 1 1 d . . .
O20 O -0.1628(3) 0.59198(18) 0.5860(2) 0.0222(8) Uani 1 1 d . . .
O21 O -0.0182(3) 0.50941(17) 0.8580(2) 0.0195(8) Uani 1 1 d . . .
O22 O -0.1945(3) 0.59337(18) 0.8344(2) 0.0211(8) Uani 1 1 d . . .
O23 O 0.1752(3) 0.59577(15) 0.8902(2) 0.0131(7) Uani 1 1 d . . .
O24 O 0.4350(3) 0.66966(18) 0.9412(2) 0.0188(8) Uani 1 1 d . . .
O25 O 0.1789(3) 0.50888(16) 1.0233(2) 0.0168(8) Uani 1 1 d . . .
O26 O 0.0166(3) 0.60413(15) 0.9687(2) 0.0136(7) Uani 1 1 d . . .
O27 O 0.1696(3) 0.59988(17) 1.1270(2) 0.0199(8) Uani 1 1 d . . .
O28 O 0.4185(3) 0.67356(18) 1.1748(2) 0.0202(8) Uani 1 1 d . . .
O29 O 0.4119(3) 0.59076(16) 0.6328(2) 0.0144(7) Uani 1 1 d . . .
O30 O 0.3571(3) 0.59450(15) 1.0441(2) 0.0133(7) Uani 1 1 d . . .
O31 O 0.5895(3) 0.65023(16) 1.0946(2) 0.0169(8) Uani 1 1 d . . .
O32 O 0.2199(3) 0.68367(16) 1.0178(2) 0.0142(7) Uani 1 1 d . . .
O33 O 0.4384(2) 0.75038(18) 1.05201(16) 0.0160(6) Uani 1 1 d . . .
O34 O 0.6032(3) 0.84669(17) 1.0911(2) 0.0193(8) Uani 1 1 d . . .
O35 O 0.4304(3) 0.83137(18) 1.1726(2) 0.0224(8) Uani 1 1 d . . .
O36 O 0.4416(3) 0.82842(17) 0.9379(2) 0.0149(7) Uani 1 1 d . . .
O37 O 0.3775(3) 0.90877(15) 1.0412(2) 0.0157(7) Uani 1 1 d . . .
O38 O 0.2267(3) 0.82464(16) 1.0174(2) 0.0153(7) Uani 1 1 d . . .
O39 O 0.2127(3) 1.00091(16) 1.0176(2) 0.0191(8) Uani 1 1 d . . .
O40 O 0.1902(3) 0.91338(17) 1.1239(2) 0.0206(8) Uani 1 1 d . . .
O41 O 0.1961(3) 0.91225(15) 0.8882(2) 0.0127(7) Uani 1 1 d . . .
O42 O 0.0368(3) 0.91117(16) 0.9671(2) 0.0156(7) Uani 1 1 d . . .
O44 O -0.1750(3) 0.92093(18) 0.8306(2) 0.0196(8) Uani 1 1 d . . .
O45 O -0.0134(3) 0.82460(17) 0.8501(2) 0.0167(7) Uani 1 1 d . . .
O46 O 0.0069(3) 0.90940(16) 0.7485(2) 0.0162(8) Uani 1 1 d . . .
O47 O 0.0227(3) 1.00352(16) 0.6458(2) 0.0182(8) Uani 1 1 d . . .
O48 O -0.1476(3) 0.91863(17) 0.5886(2) 0.0204(8) Uani 1 1 d . . .
O49 O 0.0080(3) 0.82227(17) 0.6465(2) 0.0161(8) Uani 1 1 d . . .
O50 O 0.2220(3) 0.91689(16) 0.6996(2) 0.0138(7) Uani 1 1 d . . .
O51 O 0.0838(3) 0.90824(16) 0.5568(2) 0.0146(7) Uani 1 1 d . . .
O52 O 0.2609(3) 1.00035(17) 0.5792(2) 0.0200(8) Uani 1 1 d . . .
O53 O 0.2600(3) 0.91120(18) 0.4724(2) 0.0214(8) Uani 1 1 d . . .
O54 O 0.4265(3) 0.90695(15) 0.6278(2) 0.0138(7) Uani 1 1 d . . .
O55 O 0.2739(3) 0.82217(16) 0.5991(2) 0.0144(7) Uani 1 1 d . . .
O56 O 0.4727(3) 0.83546(16) 0.7603(2) 0.0147(7) Uani 1 1 d . . .
O57 O 0.4715(3) 0.81777(17) 0.5253(2) 0.0175(7) Uani 1 1 d . . .
O58 O 0.6462(3) 0.84063(16) 0.6654(2) 0.0186(8) Uani 1 1 d . . .
O59 O 0.4729(2) 0.74860(19) 0.65899(17) 0.0173(6) Uani 1 1 d . . .
O60 O -0.0180(3) 0.68715(16) 0.8501(2) 0.0151(7) Uani 1 1 d . . .
O61 O 0.0034(3) 0.68375(17) 0.6473(2) 0.0159(8) Uani 1 1 d . . .
O62 O 0.5019(3) 0.42343(18) 0.6753(2) 0.0230(8) Uani 1 1 d . . .
O63 O 0.5119(3) 0.50900(17) 0.8097(2) 0.0240(8) Uani 1 1 d . . .
O64 O 0.3054(3) 0.48351(17) 0.8791(2) 0.0209(8) Uani 1 1 d . . .
O65 O 0.4990(3) 0.0933(2) 0.6413(2) 0.0296(9) Uani 1 1 d . . .
O66 O 0.5215(3) 0.00293(18) 0.7680(2) 0.0300(9) Uani 1 1 d . . .
O67 O 0.3264(3) 0.02287(16) 0.8516(2) 0.0203(8) Uani 1 1 d . . .
O68 O 0.0052(3) 1.00269(16) 0.8523(2) 0.0198(8) Uani 1 1 d . . .
O69 O 0.5959(3) -0.04825(19) 0.5121(2) 0.0305(9) Uani 1 1 d . . .
O70 O 0.0970(4) 0.2038(2) 0.9621(3) 0.0484(12) Uani 1 1 d . . .
O71 O 0.5880(3) 0.5417(2) 0.5278(3) 0.0294(9) Uani 1 1 d . . .
O72 O 0.7458(3) 0.2613(3) 0.5766(2) 0.0528(14) Uani 1 1 d . . .
O73 O 0.2782(3) 0.22566(19) 0.4599(3) 0.0368(10) Uani 1 1 d . . .
O74 O 0.4858(4) 0.2555(3) 0.6558(3) 0.0541(11) Uani 1 1 d . . .
O75 O 0.4121(3) 0.45028(18) 1.0789(2) 0.0315(9) Uani 1 1 d . . .
O76 O 0.7337(4) 0.85027(19) 0.9446(3) 0.0346(9) Uani 1 1 d . . .
O77 O 0.6718(3) 0.7450(2) 0.8286(2) 0.0331(9) Uani 1 1 d . . .
O78 O -0.3359(3) 0.6165(2) 0.9407(2) 0.0358(10) Uani 1 1 d . . .
O79 O -0.0166(4) 0.3039(2) 0.8824(3) 0.0492(12) Uani 1 1 d . . .
O80 O 0.2265(5) 0.7369(3) 1.2185(3) 0.0739(18) Uani 1 1 d . . .
O81 O 0.8211(3) 0.06164(18) 0.7097(2) 0.0247(9) Uani 1 1 d . . .
C1 C 0.2634(4) 0.6100(2) 0.7693(3) 0.0119(10) Uani 1 1 d . . .
C2 C 0.3795(4) 0.6440(2) 0.7941(3) 0.0132(10) Uani 1 1 d . . .
C3 C 0.3664(4) 0.6471(2) 0.8775(3) 0.0113(10) Uani 1 1 d . . .
C4 C 0.2515(4) 0.6136(2) 0.8532(3) 0.0101(9) Uani 1 1 d . . .
C5 C 0.1563(4) 0.7227(2) 0.9701(3) 0.0123(10) Uani 1 1 d . . .
C6 C 0.1605(4) 0.7868(2) 0.9696(3) 0.0131(10) Uani 1 1 d . . .
C7 C 0.0534(4) 0.7882(2) 0.8962(3) 0.0140(10) Uani 1 1 d . . .
C8 C 0.0514(4) 0.7225(2) 0.8974(3) 0.0128(10) Uani 1 1 d . . .
C9 C 0.3955(4) 0.8573(2) 0.7918(3) 0.0119(10) Uani 1 1 d . . .
C10 C 0.3817(4) 0.8547(2) 0.8756(3) 0.0118(10) Uani 1 1 d . . .
C11 C 0.2704(4) 0.8917(2) 0.8501(3) 0.0127(10) Uani 1 1 d . . .
C12 C 0.2825(4) 0.8941(2) 0.7676(3) 0.0100(9) Uani 1 1 d . . .
C13 C 0.0796(4) 0.7193(2) 0.6342(3) 0.0129(10) Uani 1 1 d . . .
C14 C 0.0824(4) 0.7849(2) 0.6345(3) 0.0122(10) Uani 1 1 d . . .
C15 C 0.2017(4) 0.7834(2) 0.6143(3) 0.0139(10) Uani 1 1 d . . .
C16 C 0.1981(4) 0.7189(2) 0.6138(3) 0.0118(10) Uani 1 1 d . . .
C17 C 0.3155(4) 0.3919(2) 0.7104(3) 0.0152(10) Uani 1 1 d . . .
C18 C 0.2545(4) 0.4133(2) 0.7667(3) 0.0159(10) Uani 1 1 d . . .
C19 C 0.4272(4) 0.4279(2) 0.7162(3) 0.0169(10) Uani 1 1 d . . .
C20 C 0.3251(4) 0.4601(2) 0.8186(3) 0.0194(11) Uani 1 1 d . . .
C21 C 0.3243(4) 0.1243(2) 0.6898(3) 0.0185(11) Uani 1 1 d . . .
C22 C 0.2675(4) 0.0995(2) 0.7476(3) 0.0147(10) Uani 1 1 d . . .
C23 C 0.3403(4) 0.0506(2) 0.7920(3) 0.0187(11) Uani 1 1 d . . .
C24 C 0.4314(4) 0.0886(3) 0.6869(3) 0.0205(11) Uani 1 1 d . . .
C25 C 0.4325(4) 0.4707(2) 0.7841(3) 0.0195(11) Uani 1 1 d . . .
C26 C 0.4416(4) 0.0419(2) 0.7506(3) 0.0188(11) Uani 1 1 d . . .

loop_
_atom_site_aniso_label
_atom_site_aniso_U_11
_atom_site_aniso_U_22
_atom_site_aniso_U_33
_atom_site_aniso_U_23
_atom_site_aniso_U_13
_atom_site_aniso_U_12
Mo1 0.01229(16) 0.0121(2) 0.0114(2) 0.00007(17) 0.00151(15) 0.00003(14)
Mo2 0.01207(17) 0.0115(2) 0.0115(2) 0.00052(17) 0.00136(15) -0.00091(14)
Mo3 0.01208(16) 0.0108(2) 0.0108(2) 0.00075(17) 0.00059(15) 0.00051(15)
Mo4 0.01361(16) 0.0127(2) 0.01193(19) -0.00120(17) 0.00359(14) 0.00123(15)
Mo5 0.01327(17) 0.0118(2) 0.0115(2) -0.00042(17) -0.00038(15) -0.00042(15)
Mo6 0.01114(15) 0.0128(2) 0.0121(2) 0.00068(17) 0.00408(14) 0.00220(15)
Mo7 0.00995(16) 0.0124(2) 0.0151(2) -0.00044(18) 0.00576(14) -0.00147(15)
Mo8 0.00982(16) 0.0135(2) 0.0149(2) -0.00105(17) 0.00546(14) 0.00013(14)
Mo9 0.01089(15) 0.0131(2) 0.0125(2) 0.00198(18) 0.00369(14) -0.00124(15)
Mo10 0.00996(15) 0.0119(2) 0.01152(19) 0.00133(17) 0.00249(14) 0.00127(15)
Mo11 0.01101(16) 0.0120(2) 0.01221(19) -0.00155(17) 0.00318(14) -0.00267(15)
Mo12 0.01294(16) 0.0119(2) 0.01170(19) 0.00156(17) 0.00317(14) -0.00107(15)
Mo13 0.01193(16) 0.0128(2) 0.0132(2) -0.00260(17) 0.00419(14) -0.00034(15)
Mo14 0.01128(16) 0.0127(2) 0.0121(2) -0.00032(17) 0.00357(14) -0.00260(15)
S1 0.0183(4) 0.0146(5) 0.0121(4) 0.0005(6) -0.0002(3) 0.0003(5)
S2 0.0200(4) 0.0147(6) 0.0106(4) 0.0003(6) 0.0008(4) 0.0003(5)
K1 0.0226(5) 0.0271(7) 0.0357(7) -0.0077(6) 0.0090(5) -0.0045(5)
K2 0.0209(5) 0.0219(7) 0.0357(7) -0.0003(5) 0.0043(5) 0.0012(4)
K3 0.0207(5) 0.0250(6) 0.0240(6) -0.0056(5) 0.0016(4) 0.0031(4)
K4 0.0307(7) 0.0213(8) 0.0334(9) -0.0011(7) 0.0109(7) -0.0052(6)
K4' 0.028(3) 0.033(4) 0.067(5) 0.005(4) 0.024(3) -0.002(3)
K5 0.0317(5) 0.0212(6) 0.0206(6) 0.0033(5) 0.0040(4) -0.0030(5)
K6 0.0350(6) 0.0414(8) 0.0311(6) 0.0044(6) 0.0196(5) 0.0094(5)
K7 0.0180(4) 0.0394(8) 0.0279(5) 0.0023(7) 0.0016(4) 0.0067(5)
K8 0.0380(6) 0.0309(8) 0.0389(6) 0.0042(7) 0.0160(5) 0.0006(6)
K9 0.0340(6) 0.0203(6) 0.0209(6) -0.0011(5) 0.0110(5) 0.0009(5)
K10 0.0209(15) 0.0205(15) 0.062(3) -0.007(3) 0.004(3) 0.0046(10)
K10A 0.026(3) 0.025(4) 0.004(3) 0.000(4) -0.004(3) -0.003(2)
O1 0.0164(15) 0.019(2) 0.0207(18) -0.0023(17) 0.0044(13) 0.0005(14)
O2 0.0161(15) 0.018(2) 0.026(2) 0.0032(17) 0.0034(14) -0.0031(14)
O3 0.0187(15) 0.0155(19) 0.0154(17) -0.0004(15) 0.0063(13) -0.0001(13)
O4 0.0177(15) 0.019(2) 0.0172(17) 0.0039(16) 0.0048(13) 0.0026(14)
O5 0.0291(18) 0.0116(19) 0.0139(18) 0.0029(15) -0.0017(15) 0.0022(14)
O6 0.0148(15) 0.0155(19) 0.0128(16) -0.0003(14) 0.0019(13) -0.0021(13)
O7 0.0272(18) 0.015(2) 0.019(2) -0.0004(16) 0.0007(15) -0.0052(15)
O8 0.0156(15) 0.0166(19) 0.0154(17) 0.0010(15) 0.0063(13) -0.0001(13)
O9 0.0180(15) 0.023(2) 0.0184(18) -0.0030(16) 0.0107(13) -0.0036(14)
O10 0.0109(15) 0.018(2) 0.0257(19) -0.0009(16) 0.0047(14) 0.0026(13)
O11 0.0236(17) 0.028(2) 0.026(2) -0.0013(18) 0.0099(15) -0.0008(15)
O12 0.0101(13) 0.0142(19) 0.0216(19) -0.0026(16) 0.0053(13) 0.0000(13)
O13 0.0173(15) 0.019(2) 0.0150(18) -0.0002(16) 0.0080(14) -0.0054(14)
O14 0.0242(16) 0.024(2) 0.0170(18) -0.0020(17) 0.0084(14) -0.0028(16)
O15 0.0199(16) 0.014(2) 0.021(2) -0.0021(16) 0.0057(14) -0.0010(13)
O16 0.0112(14) 0.017(2) 0.0117(17) -0.0015(15) 0.0003(12) -0.0018(13)
O17 0.0128(13) 0.0144(18) 0.0103(16) -0.0024(15) 0.0051(12) -0.0025(13)
O18 0.0175(15) 0.015(2) 0.0163(18) 0.0022(15) 0.0060(13) -0.0006(13)
O19 0.0259(18) 0.015(2) 0.026(2) -0.0041(16) 0.0100(15) -0.0027(14)
O20 0.0137(15) 0.031(2) 0.0208(19) -0.0054(18) 0.0018(13) -0.0015(15)
O21 0.0223(16) 0.014(2) 0.021(2) 0.0006(16) 0.0047(14) -0.0037(14)
O22 0.0128(14) 0.032(2) 0.0194(18) 0.0013(17) 0.0051(13) -0.0035(14)
O23 0.0113(14) 0.0142(19) 0.0136(17) 0.0002(15) 0.0033(12) -0.0038(12)
O24 0.0162(15) 0.024(2) 0.0144(18) -0.0018(16) 0.0006(13) -0.0070(14)
O25 0.0212(16) 0.0131(19) 0.0150(17) 0.0019(15) 0.0026(14) -0.0024(13)
O26 0.0129(14) 0.0175(19) 0.0120(16) -0.0006(14) 0.0059(12) -0.0012(12)
O27 0.0225(16) 0.024(2) 0.0143(17) 0.0005(16) 0.0076(14) -0.0046(14)
O28 0.0220(16) 0.022(2) 0.0172(19) 0.0016(17) 0.0057(14) 0.0008(15)
O29 0.0099(13) 0.0124(18) 0.0217(18) -0.0012(15) 0.0055(12) 0.0011(13)
O30 0.0138(14) 0.0096(18) 0.0155(17) 0.0025(14) 0.0021(12) -0.0001(12)
O31 0.0161(15) 0.016(2) 0.0159(18) 0.0012(15) -0.0003(13) 0.0024(13)
O32 0.0139(14) 0.0111(19) 0.0146(17) 0.0027(15) -0.0012(13) -0.0007(13)
O33 0.0175(13) 0.0116(16) 0.0173(13) 0.0007(18) 0.0016(11) -0.0004(15)
O34 0.0142(15) 0.018(2) 0.0227(19) -0.0019(16) -0.0003(14) 0.0000(13)
O35 0.0265(17) 0.025(2) 0.0144(18) 0.0006(17) 0.0034(14) -0.0001(16)
O36 0.0153(14) 0.0159(19) 0.0123(17) 0.0008(15) 0.0019(13) 0.0025(14)
O37 0.0139(14) 0.0120(19) 0.0192(18) 0.0022(15) 0.0009(13) 0.0009(12)
O38 0.0126(14) 0.0122(18) 0.0190(18) -0.0033(16) 0.0010(13) -0.0023(13)
O39 0.0193(16) 0.016(2) 0.0205(19) -0.0011(15) 0.0020(14) 0.0009(13)
O40 0.0274(17) 0.019(2) 0.0171(18) 0.0014(16) 0.0082(14) 0.0052(14)
O41 0.0123(13) 0.017(2) 0.0097(16) -0.0006(14) 0.0044(12) 0.0012(12)
O42 0.0143(14) 0.019(2) 0.0143(17) 0.0003(15) 0.0051(13) 0.0013(13)
O44 0.0127(14) 0.029(2) 0.0183(18) 0.0015(17) 0.0071(13) 0.0037(15)
O45 0.0170(14) 0.0133(19) 0.0161(18) 0.0026(16) -0.0022(13) -0.0003(14)
O46 0.0165(15) 0.018(2) 0.0137(18) 0.0001(14) 0.0027(13) 0.0002(13)
O47 0.0196(16) 0.011(2) 0.023(2) 0.0028(15) 0.0052(14) 0.0017(13)
O48 0.0123(14) 0.022(2) 0.024(2) 0.0004(17) 0.0009(13) -0.0001(14)
O49 0.0157(14) 0.0108(19) 0.026(2) 0.0019(16) 0.0134(14) 0.0002(14)
O50 0.0115(13) 0.0163(19) 0.0135(17) 0.0033(15) 0.0033(12) 0.0020(13)
O51 0.0128(14) 0.0167(19) 0.0133(17) 0.0027(15) 0.0017(13) -0.0009(13)
O52 0.0178(16) 0.015(2) 0.026(2) 0.0034(16) 0.0036(15) -0.0005(13)
O53 0.0202(16) 0.028(2) 0.0162(18) 0.0000(16) 0.0061(14) -0.0026(14)
O54 0.0106(14) 0.0133(18) 0.0173(17) 0.0004(14) 0.0037(12) -0.0031(12)
O55 0.0128(14) 0.0112(18) 0.0189(18) 0.0012(16) 0.0035(13) -0.0011(13)
O56 0.0138(14) 0.017(2) 0.0140(17) -0.0014(15) 0.0047(13) 0.0038(13)
O57 0.0178(15) 0.020(2) 0.0170(17) -0.0021(16) 0.0084(13) -0.0020(14)
O58 0.0122(14) 0.017(2) 0.0271(19) 0.0024(16) 0.0060(14) -0.0007(13)
O59 0.0165(13) 0.0143(17) 0.0225(14) -0.0018(18) 0.0076(11) -0.0015(15)
O60 0.0158(14) 0.0109(18) 0.0167(18) 0.0000(15) 0.0010(13) -0.0017(13)
O61 0.0136(14) 0.016(2) 0.0191(19) -0.0001(15) 0.0071(13) -0.0022(13)
O62 0.0208(15) 0.025(2) 0.026(2) 0.0006(17) 0.0103(14) 0.0014(15)
O63 0.0219(17) 0.022(2) 0.027(2) -0.0011(17) 0.0041(15) -0.0077(15)
O64 0.0200(16) 0.022(2) 0.0206(19) -0.0066(16) 0.0057(14) 0.0005(14)
O65 0.0233(17) 0.042(3) 0.029(2) -0.006(2) 0.0162(15) -0.0012(17)
O66 0.0274(19) 0.030(2) 0.033(2) 0.0026(19) 0.0087(17) 0.0099(16)
O67 0.0240(17) 0.016(2) 0.0188(18) 0.0044(16) 0.0016(14) -0.0024(14)
O68 0.0197(16) 0.014(2) 0.024(2) 0.0003(16) 0.0039(14) 0.0044(13)
O69 0.0302(19) 0.029(2) 0.033(2) 0.0103(19) 0.0103(16) 0.0028(16)
O70 0.054(3) 0.042(3) 0.063(3) -0.004(3) 0.038(2) -0.003(2)
O71 0.0288(19) 0.033(2) 0.032(2) -0.0080(19) 0.0165(16) -0.0019(17)
O72 0.0261(18) 0.090(4) 0.035(2) 0.009(3) -0.0039(15) -0.002(3)
O73 0.0301(19) 0.041(3) 0.046(2) 0.004(2) 0.0204(17) 0.0027(17)
O74 0.045(2) 0.046(3) 0.078(3) 0.002(4) 0.028(2) -0.009(3)
O75 0.0281(18) 0.024(2) 0.041(2) -0.0040(19) 0.0059(16) 0.0064(15)
O76 0.035(2) 0.028(2) 0.046(2) 0.004(2) 0.0201(19) -0.0018(17)
O77 0.0368(18) 0.035(3) 0.0249(16) -0.004(2) 0.0035(14) -0.0041(19)
O78 0.031(2) 0.044(3) 0.035(2) 0.002(2) 0.0139(17) 0.0132(18)
O79 0.055(3) 0.049(3) 0.047(3) -0.005(2) 0.021(2) -0.012(2)
O80 0.064(3) 0.080(5) 0.080(4) -0.006(4) 0.024(3) 0.014(3)
O81 0.0301(18) 0.022(2) 0.0188(19) -0.0017(17) 0.0013(15) -0.0002(15)
C1 0.0126(19) 0.009(2) 0.014(2) 0.0021(19) 0.0042(18) 0.0015(17)
C2 0.011(2) 0.012(3) 0.018(3) 0.001(2) 0.0055(19) 0.0008(17)
C3 0.013(2) 0.010(2) 0.011(2) 0.000(2) 0.0032(18) 0.0004(17)
C4 0.0102(19) 0.009(2) 0.011(2) -0.0017(19) 0.0025(17) -0.0001(16)
C5 0.014(2) 0.011(2) 0.013(2) 0.001(2) 0.0068(18) -0.0005(17)
C6 0.011(2) 0.015(3) 0.015(3) 0.000(2) 0.0063(18) 0.0017(17)
C7 0.015(2) 0.012(3) 0.016(3) 0.000(2) 0.0055(19) -0.0022(17)
C8 0.0124(19) 0.015(3) 0.011(2) 0.000(2) 0.0039(18) 0.0001(17)
C9 0.012(2) 0.013(3) 0.009(2) 0.0008(19) -0.0015(17) -0.0045(17)
C10 0.0092(19) 0.010(2) 0.016(2) -0.004(2) 0.0033(18) -0.0030(17)
C11 0.0108(19) 0.009(2) 0.018(3) -0.004(2) 0.0027(18) -0.0027(16)
C12 0.0092(18) 0.010(2) 0.011(2) -0.0032(19) 0.0038(17) -0.0020(16)
C13 0.011(2) 0.014(3) 0.014(2) 0.002(2) 0.0028(18) 0.0008(17)
C14 0.012(2) 0.016(3) 0.009(2) 0.002(2) 0.0032(18) 0.0003(17)
C15 0.011(2) 0.017(3) 0.013(2) -0.001(2) 0.0021(18) -0.0001(17)
C16 0.0106(19) 0.011(2) 0.013(2) 0.001(2) 0.0030(18) -0.0019(17)
C17 0.014(2) 0.019(3) 0.011(2) 0.003(2) 0.0006(17) -0.0013(18)
C18 0.019(2) 0.016(3) 0.013(2) 0.005(2) 0.0032(17) 0.0041(18)
C19 0.0155(19) 0.016(3) 0.019(2) 0.004(2) 0.0030(18) 0.0004(19)
C20 0.015(2) 0.017(3) 0.021(3) 0.003(2) -0.0042(19) 0.0054(19)
C21 0.020(2) 0.021(3) 0.014(2) -0.004(2) 0.0042(18) -0.006(2)
C22 0.014(2) 0.016(3) 0.011(2) -0.004(2) -0.0030(17) -0.0027(17)
C23 0.014(2) 0.014(3) 0.025(3) -0.002(2) -0.0001(19) -0.0038(18)
C24 0.020(2) 0.020(3) 0.020(3) -0.006(2) 0.0042(19) -0.001(2)
C25 0.023(2) 0.015(3) 0.019(3) 0.002(2) 0.0022(19) 0.0033(19)
C26 0.015(2) 0.020(3) 0.020(3) -0.007(2) 0.0021(18) 0.0002(19)

loop_
_atom_type_symbol
_atom_type_description
_atom_type_scat_dispersion_real
_atom_type_scat_dispersion_imag
_atom_type_scat_source
Mo Mo -1.6832 0.6857 'International Tables Vol C Tables 4.2.6.8 and 6.1.1.4'
S S 0.1246 0.1234 'International Tables Vol C Tables 4.2.6.8 and 6.1.1.4'
K K 0.2009 0.2494 'International Tables Vol C Tables 4.2.6.8 and 6.1.1.4'
O O 0.0106 0.0060 'International Tables Vol C Tables 4.2.6.8 and 6.1.1.4'
C C 0.0033 0.0016 'International Tables Vol C Tables 4.2.6.8 and 6.1.1.4'
H H 0.0000 0.0000 'International Tables Vol C Tables 4.2.6.8 and 6.1.1.4'

loop_
_geom_angle_atom_site_label_1
_geom_angle_atom_site_label_2
_geom_angle_atom_site_label_3
_geom_angle
_geom_angle_site_symmetry_1
_geom_angle_site_symmetry_3
O1 Mo1 O5 91.77(16) . .
O1 Mo1 O6 86.62(15) . .
O5 Mo1 O6 80.98(14) . .
O1 Mo1 O3 158.52(16) . .
O5 Mo1 O3 75.04(13) . .
O6 Mo1 O3 74.77(12) . .
O1 Mo1 S1 102.47(13) . .
O5 Mo1 S1 160.54(10) . .
O6 Mo1 S1 86.63(10) . .
O3 Mo1 S1 87.29(9) . .
O1 Mo1 S2 104.79(13) . .
O5 Mo1 S2 86.94(10) . .
O6 Mo1 S2 163.67(10) . .
O3 Mo1 S2 91.57(9) . .
S1 Mo1 S2 101.89(5) . .
O1 Mo1 Mo2 95.26(13) . .
O5 Mo1 Mo2 139.89(10) . .
O6 Mo1 Mo2 138.77(9) . .
O3 Mo1 Mo2 105.77(9) . .
S1 Mo1 Mo2 52.67(4) . .
S2 Mo1 Mo2 53.09(4) . .
O2 Mo2 O8 90.12(15) . .
O2 Mo2 O7 90.38(16) . .
O8 Mo2 O7 77.88(14) . .
O2 Mo2 O4 160.94(16) . .
O8 Mo2 O4 75.34(12) . .
O7 Mo2 O4 74.75(13) . .
O2 Mo2 S1 102.51(13) . .
O8 Mo2 S1 86.50(10) . .
O7 Mo2 S1 159.80(10) . .
O4 Mo2 S1 89.05(9) . .
O2 Mo2 S2 103.98(13) . .
O8 Mo2 S2 161.46(10) . .
O7 Mo2 S2 89.86(11) . .
O4 Mo2 S2 88.12(9) . .
S1 Mo2 S2 101.80(5) . .
O2 Mo2 Mo1 94.62(13) . .
O8 Mo2 Mo1 139.04(10) . .
O7 Mo2 Mo1 142.55(10) . .
O4 Mo2 Mo1 104.43(9) . .
S1 Mo2 Mo1 52.74(4) . .
S2 Mo2 Mo1 52.92(3) . .
O31 Mo3 O28 104.29(17) . .
O31 Mo3 O33 102.40(15) . .
O28 Mo3 O33 100.53(16) . .
O31 Mo3 O30 101.57(15) . .
O28 Mo3 O30 99.77(17) . .
O33 Mo3 O30 143.47(12) . .
O31 Mo3 O24 84.44(15) . .
O28 Mo3 O24 171.14(14) . .
O33 Mo3 O24 75.73(13) . .
O30 Mo3 O24 79.62(13) . .
O31 Mo3 O32 163.27(15) . .
O28 Mo3 O32 91.26(14) . .
O33 Mo3 O32 80.33(11) . .
O30 Mo3 O32 69.16(12) . .
O24 Mo3 O32 80.23(12) . .
O31 Mo3 K8 54.24(12) . .
O28 Mo3 K8 129.13(13) . .
O33 Mo3 K8 53.16(9) . .
O30 Mo3 K8 127.67(10) . .
O24 Mo3 K8 55.01(8) . .
O32 Mo3 K8 119.65(9) . .
O31 Mo3 K3 59.73(12) . .
O28 Mo3 K3 122.47(13) . .
O33 Mo3 K3 135.68(9) . .
O30 Mo3 K3 44.65(9) . .
O24 Mo3 K3 63.11(10) . .
O32 Mo3 K3 106.73(9) . .
K8 Mo3 K3 88.31(3) . .
O40 Mo4 O39 106.18(18) . .
O40 Mo4 O42 98.39(16) . .
O39 Mo4 O42 100.52(16) . .
O40 Mo4 O37 102.18(16) . .
O39 Mo4 O37 97.66(16) . .
O42 Mo4 O37 147.44(15) . .
O40 Mo4 O38 87.24(15) . .
O39 Mo4 O38 164.78(15) . .
O42 Mo4 O38 84.21(13) . .
O37 Mo4 O38 71.96(13) . .
O40 Mo4 O41 161.46(15) . .
O39 Mo4 O41 90.90(15) . .
O42 Mo4 O41 70.83(12) . .
O37 Mo4 O41 82.15(13) . .
O38 Mo4 O41 76.89(12) . .
O40 Mo4 K3 116.63(13) . 2_657
O39 Mo4 K3 50.85(12) . 2_657
O42 Mo4 K3 138.70(11) . 2_657
O37 Mo4 K3 47.18(11) . 2_657
O38 Mo4 K3 116.89(8) . 2_657
O41 Mo4 K3 79.66(8) . 2_657
O40 Mo4 K9 56.54(12) . 2_557
O39 Mo4 K9 100.15(12) . 2_557
O42 Mo4 K9 43.37(10) . 2_557
O37 Mo4 K9 155.44(11) . 2_557
O38 Mo4 K9 93.22(8) . 2_557
O41 Mo4 K9 114.19(7) . 2_557
K3 Mo4 K9 149.48(3) 2_657 2_557
O34 Mo5 O35 104.19(18) . .
O34 Mo5 O33 102.33(15) . .
O35 Mo5 O33 99.67(17) . .
O34 Mo5 O37 102.21(16) . .
O35 Mo5 O37 99.41(17) . .
O33 Mo5 O37 143.98(13) . .
O34 Mo5 O36 85.33(16) . .
O35 Mo5 O36 170.28(15) . .
O33 Mo5 O36 75.96(13) . .
O37 Mo5 O36 80.20(14) . .
O34 Mo5 O38 164.10(16) . .
O35 Mo5 O38 90.55(15) . .
O33 Mo5 O38 80.61(12) . .
O37 Mo5 O38 68.93(13) . .
O36 Mo5 O38 80.22(11) . .
O34 Mo5 K8 53.81(13) . .
O35 Mo5 K8 128.48(13) . .
O33 Mo5 K8 53.61(9) . .
O37 Mo5 K8 128.62(11) . .
O36 Mo5 K8 55.85(8) . .
O38 Mo5 K8 120.69(9) . .
O68 Mo6 O44 104.38(18) . .
O68 Mo6 O46 99.45(17) . .
O44 Mo6 O46 101.03(15) . .
O68 Mo6 O42 100.47(17) . .
O44 Mo6 O42 103.01(15) . .
O46 Mo6 O42 143.67(14) . .
O68 Mo6 O45 169.42(14) . .
O44 Mo6 O45 85.95(16) . .
O46 Mo6 O45 75.93(14) . .
O42 Mo6 O45 79.02(13) . .
O68 Mo6 O41 89.99(14) . .
O44 Mo6 O41 165.34(16) . .
O46 Mo6 O41 79.01(12) . .
O42 Mo6 O41 70.95(12) . .
O45 Mo6 O41 79.82(11) . .
O68 Mo6 K1 84.17(12) . 1_465
O44 Mo6 K1 38.77(12) . 1_465
O46 Mo6 K1 72.08(10) . 1_465
O42 Mo6 K1 140.01(9) . 1_465
O45 Mo6 K1 103.10(8) . 1_465
O41 Mo6 K1 149.05(8) . 1_465
O58 Mo7 O57 103.26(16) . .
O58 Mo7 O59 103.12(15) . .
O57 Mo7 O59 98.85(15) . .
O58 Mo7 O54 101.49(15) . .
O57 Mo7 O54 100.25(16) . .
O59 Mo7 O54 144.28(13) . .
O58 Mo7 O56 89.03(15) . .
O57 Mo7 O56 167.54(13) . .
O59 Mo7 O56 75.97(13) . .
O54 Mo7 O56 78.98(14) . .
O58 Mo7 O55 169.16(16) . .
O57 Mo7 O55 86.45(13) . .
O59 Mo7 O55 79.77(12) . .
O54 Mo7 O55 71.63(13) . .
O56 Mo7 O55 81.50(11) . .
O58 Mo7 K1 48.99(13) . 1_565
O57 Mo7 K1 104.84(12) . 1_565
O59 Mo7 K1 146.71(8) . 1_565
O54 Mo7 K1 52.73(9) . 1_565
O56 Mo7 K1 84.71(9) . 1_565
O55 Mo7 K1 124.25(9) . 1_565
O58 Mo7 K6 60.40(13) . 2_656
O57 Mo7 K6 43.24(10) . 2_656
O59 Mo7 K6 112.38(9) . 2_656
O54 Mo7 K6 102.19(10) . 2_656
O56 Mo7 K6 149.21(8) . 2_656
O55 Mo7 K6 128.50(9) . 2_656
K1 Mo7 K6 72.68(3) 1_565 2_656
O58 Mo7 K7 36.03(12) . 1_655
O57 Mo7 K7 99.04(11) . 1_655
O59 Mo7 K7 68.36(8) . 1_655
O54 Mo7 K7 136.67(10) . 1_655
O56 Mo7 K7 89.65(8) . 1_655
O55 Mo7 K7 148.12(9) . 1_655
K1 Mo7 K7 84.90(3) 1_565 1_655
K6 Mo7 K7 68.18(3) 2_656 1_655
O10 Mo8 O9 103.54(16) . .
O10 Mo8 O59 101.17(15) . .
O9 Mo8 O59 100.19(16) . .
O10 Mo8 O29 101.31(15) . .
O9 Mo8 O29 100.71(16) . .
O59 Mo8 O29 144.59(13) . .
O10 Mo8 O13 85.52(15) . .
O9 Mo8 O13 170.83(14) . .
O59 Mo8 O13 76.33(13) . .
O29 Mo8 O13 78.54(14) . .
O10 Mo8 O12 165.40(15) . .
O9 Mo8 O12 90.28(14) . .
O59 Mo8 O12 80.62(12) . .
O29 Mo8 O12 71.03(13) . .
O13 Mo8 O12 80.81(12) . .
O10 Mo8 K2 48.69(12) . .
O9 Mo8 K2 105.21(13) . .
O59 Mo8 K2 144.22(9) . .
O29 Mo8 K2 52.87(9) . .
O13 Mo8 K2 81.74(10) . .
O12 Mo8 K2 123.44(9) . .
O10 Mo8 K7 37.11(12) . 1_655
O9 Mo8 K7 95.30(11) . 1_655
O59 Mo8 K7 66.95(8) . 1_655
O29 Mo8 K7 138.24(9) . 1_655
O13 Mo8 K7 91.13(8) . 1_655
O12 Mo8 K7 147.57(9) . 1_655
K2 Mo8 K7 85.80(3) . 1_655
O53 Mo9 O52 105.32(19) . .
O53 Mo9 O54 100.60(16) . .
O52 Mo9 O54 100.00(16) . .
O53 Mo9 O51 97.34(15) . .
O52 Mo9 O51 101.55(16) . .
O54 Mo9 O51 147.10(15) . .
O53 Mo9 O50 162.49(16) . .
O52 Mo9 O50 90.06(16) . .
O54 Mo9 O50 84.54(12) . .
O51 Mo9 O50 70.91(13) . .
O53 Mo9 O55 90.03(16) . .
O52 Mo9 O55 163.71(16) . .
O54 Mo9 O55 71.25(12) . .
O51 Mo9 O55 81.44(13) . .
O50 Mo9 O55 75.68(12) . .
O48 Mo10 O47 103.88(18) . .
O48 Mo10 O46 103.30(16) . .
O47 Mo10 O46 101.45(17) . .
O48 Mo10 O51 101.16(16) . .
O47 Mo10 O51 100.98(16) . .
O46 Mo10 O51 141.48(15) . .
O48 Mo10 O49 84.65(15) . .
O47 Mo10 O49 171.38(14) . .
O46 Mo10 O49 75.02(14) . .
O51 Mo10 O49 78.18(13) . .
O48 Mo10 O50 165.80(16) . .
O47 Mo10 O50 88.93(14) . .
O46 Mo10 O50 79.66(13) . .
O51 Mo10 O50 69.88(12) . .
O49 Mo10 O50 82.72(11) . .
O48 Mo10 K1 42.91(13) . 1_465
O47 Mo10 K1 83.43(12) . 1_465
O46 Mo10 K1 70.93(10) . 1_465
O51 Mo10 K1 142.75(10) . 1_465
O49 Mo10 K1 102.50(7) . 1_465
O50 Mo10 K1 147.34(8) . 1_465
O20 Mo11 O19 104.46(19) . .
O20 Mo11 O18 103.29(16) . .
O19 Mo11 O18 100.64(17) . .
O20 Mo11 O16 100.70(16) . .
O19 Mo11 O16 99.62(16) . .
O18 Mo11 O16 143.41(14) . .
O20 Mo11 O61 86.11(16) . .
O19 Mo11 O61 169.42(14) . .
O18 Mo11 O61 76.08(14) . .
O16 Mo11 O61 78.44(13) . .
O20 Mo11 O17 166.03(17) . .
O19 Mo11 O17 87.73(15) . .
O18 Mo11 O17 80.65(12) . .
O16 Mo11 O17 70.04(12) . .
O61 Mo11 O17 81.83(12) . .
O25 Mo12 O27 105.58(18) . .
O25 Mo12 O30 97.43(15) . .
O27 Mo12 O30 102.25(15) . .
O25 Mo12 O26 100.75(15) . .
O27 Mo12 O26 98.95(15) . .
O30 Mo12 O26 147.11(14) . .
O25 Mo12 O32 164.73(15) . .
O27 Mo12 O32 87.71(16) . .
O30 Mo12 O32 71.92(13) . .
O26 Mo12 O32 84.20(13) . .
O25 Mo12 O23 92.10(15) . .
O27 Mo12 O23 160.92(15) . .
O30 Mo12 O23 82.07(12) . .
O26 Mo12 O23 70.15(12) . .
O32 Mo12 O23 75.87(12) . .
O15 Mo13 O14 104.33(19) . .
O15 Mo13 O29 99.18(16) . .
O14 Mo13 O29 100.53(15) . .
O15 Mo13 O16 102.53(16) . .
O14 Mo13 O16 98.24(15) . .
O29 Mo13 O16 146.67(14) . .
O15 Mo13 O12 163.10(16) . .
O14 Mo13 O12 91.05(16) . .
O29 Mo13 O12 70.66(13) . .
O16 Mo13 O12 81.74(13) . .
O15 Mo13 O17 89.59(16) . .
O14 Mo13 O17 164.04(16) . .
O29 Mo13 O17 84.59(12) . .
O16 Mo13 O17 70.67(12) . .
O12 Mo13 O17 76.29(12) . .
O21 Mo14 O22 104.09(18) . .
O21 Mo14 O18 99.08(17) . .
O22 Mo14 O18 101.06(15) . .
O21 Mo14 O26 100.18(16) . .
O22 Mo14 O26 101.24(15) . .
O18 Mo14 O26 145.84(14) . .
O21 Mo14 O60 166.88(14) . .
O22 Mo14 O60 88.99(16) . .
O18 Mo14 O60 77.00(14) . .
O26 Mo14 O60 77.87(13) . .
O21 Mo14 O23 88.86(14) . .
O22 Mo14 O23 166.18(16) . .
O18 Mo14 O23 81.27(12) . .
O26 Mo14 O23 71.21(12) . .
O60 Mo14 O23 78.20(11) . .
O21 Mo14 K2 79.45(12) . 1_455
O22 Mo14 K2 39.40(13) . 1_455
O18 Mo14 K2 75.14(10) . 1_455
O26 Mo14 K2 136.20(9) . 1_455
O60 Mo14 K2 111.08(8) . 1_455
O23 Mo14 K2 151.51(9) . 1_455
Mo2 S1 Mo1 74.59(3) . .
Mo2 S1 K8 138.03(6) . 2_647
Mo1 S1 K8 141.91(6) . 2_647
Mo1 S2 Mo2 73.99(3) . .
Mo1 S2 K6 85.68(4) . .
Mo2 S2 K6 119.59(4) . .
O66 K1 O69 125.46(12) . .
O66 K1 O81 95.66(13) . .
O69 K1 O81 107.73(13) . .
O66 K1 O58 106.95(12) . 1_545
O69 K1 O58 79.04(12) . 1_545
O81 K1 O58 146.54(11) . 1_545
O66 K1 O44 84.84(11) . 1_645
O69 K1 O44 144.62(12) . 1_645
O81 K1 O44 83.89(11) . 1_645
O58 K1 O44 74.19(11) 1_545 1_645
O66 K1 O54 68.96(11) . 1_545
O69 K1 O54 70.02(11) . 1_545
O81 K1 O54 155.38(11) . 1_545
O58 K1 O54 58.06(9) 1_545 1_545
O44 K1 O54 112.50(11) 1_645 1_545
O66 K1 O48 173.71(12) . 1_645
O69 K1 O48 60.31(10) . 1_645
O81 K1 O48 84.13(11) . 1_645
O58 K1 O48 70.71(10) 1_545 1_645
O44 K1 O48 88.88(10) 1_645 1_645
O54 K1 O48 113.28(10) 1_545 1_645
O66 K1 O65 56.29(11) . .
O69 K1 O65 85.79(11) . .
O81 K1 O65 70.66(11) . .
O58 K1 O65 142.67(10) 1_545 .
O44 K1 O65 129.28(11) 1_645 .
O54 K1 O65 84.73(10) 1_545 .
O48 K1 O65 129.09(10) 1_645 .
O66 K1 C26 16.16(12) . .
O69 K1 C26 112.57(12) . .
O81 K1 C26 91.71(12) . .
O58 K1 C26 116.47(11) 1_545 .
O44 K1 C26 100.00(11) 1_645 .
O54 K1 C26 68.08(10) 1_545 .
O48 K1 C26 169.76(12) 1_645 .
O65 K1 C26 40.76(11) . .
O66 K1 Mo7 90.56(10) . 1_545
O69 K1 Mo7 70.89(9) . 1_545
O81 K1 Mo7 172.99(9) . 1_545
O58 K1 Mo7 26.94(6) 1_545 1_545
O44 K1 Mo7 93.48(9) 1_645 1_545
O54 K1 Mo7 31.23(7) 1_545 1_545
O48 K1 Mo7 89.32(8) 1_645 1_545
O65 K1 Mo7 115.74(7) . 1_545
C26 K1 Mo7 95.15(9) . 1_545
O66 K1 Mo6 101.08(9) . 1_645
O69 K1 Mo6 133.15(9) . 1_645
O81 K1 Mo6 68.59(8) . 1_645
O58 K1 Mo6 82.84(7) 1_545 1_645
O44 K1 Mo6 21.44(6) 1_645 1_645
O54 K1 Mo6 131.68(8) 1_545 1_645
O48 K1 Mo6 72.97(7) 1_645 1_645
O65 K1 Mo6 130.32(7) . 1_645
C26 K1 Mo6 114.21(8) . 1_645
Mo7 K1 Mo6 107.07(3) 1_545 1_645
O66 K1 Mo10 153.01(9) . 1_645
O69 K1 Mo10 81.10(8) . 1_645
O81 K1 Mo10 68.52(8) . 1_645
O58 K1 Mo10 80.71(7) 1_545 1_645
O44 K1 Mo10 72.19(6) 1_645 1_645
O54 K1 Mo10 132.74(8) 1_545 1_645
O48 K1 Mo10 22.18(6) 1_645 1_645
O65 K1 Mo10 130.47(7) . 1_645
C26 K1 Mo10 159.12(8) . 1_645
Mo7 K1 Mo10 104.49(3) 1_545 1_645
Mo6 K1 Mo10 53.383(16) 1_645 1_645
O11 K2 O71 97.69(12) . .
O11 K2 O63 107.29(12) . .
O71 K2 O63 136.03(11) . .
O11 K2 O10 136.66(11) . .
O71 K2 O10 78.35(12) . .
O63 K2 O10 104.54(11) . .
O11 K2 O62 76.37(11) . .
O71 K2 O62 89.12(12) . .
O63 K2 O62 63.49(11) . .
O10 K2 O62 145.56(10) . .
O11 K2 O29 158.38(12) . .
O71 K2 O29 69.05(11) . .
O63 K2 O29 75.08(10) . .
O10 K2 O29 59.43(10) . .
O62 K2 O29 86.15(10) . .
O11 K2 O22 89.19(12) . 1_655
O71 K2 O22 134.82(12) . 1_655
O63 K2 O22 82.06(10) . 1_655
O10 K2 O22 66.87(11) . 1_655
O62 K2 O22 135.59(11) . 1_655
O29 K2 O22 112.32(11) . 1_655
O11 K2 C25 103.24(12) . .
O71 K2 C25 119.88(12) . .
O63 K2 C25 19.84(11) . .
O10 K2 C25 116.22(12) . .
O62 K2 C25 44.69(11) . .
O29 K2 C25 71.45(11) . .
O22 K2 C25 101.45(11) 1_655 .
O11 K2 C19 90.53(12) . .
O71 K2 C19 101.17(12) . .
O63 K2 C19 44.61(11) . .
O10 K2 C19 132.76(11) . .
O62 K2 C19 19.92(11) . .
O29 K2 C19 76.10(11) . .
O22 K2 C19 123.47(11) 1_655 .
C25 K2 C19 25.14(12) . .
O11 K2 Mo8 159.56(9) . .
O71 K2 Mo8 69.68(9) . .
O63 K2 Mo8 92.62(8) . .
O10 K2 Mo8 27.51(7) . .
O62 K2 Mo8 118.07(8) . .
O29 K2 Mo8 32.03(7) . .
O22 K2 Mo8 89.03(8) 1_655 .
C25 K2 Mo8 97.07(9) . .
C19 K2 Mo8 107.35(8) . .
O11 K2 Mo14 70.22(9) . 1_655
O71 K2 Mo14 124.69(9) . 1_655
O63 K2 Mo14 97.98(8) . 1_655
O10 K2 Mo14 76.93(7) . 1_655
O62 K2 Mo14 134.51(8) . 1_655
O29 K2 Mo14 131.27(8) . 1_655
O22 K2 Mo14 21.82(7) 1_655 1_655
C25 K2 Mo14 115.42(9) . 1_655
C19 K2 Mo14 131.48(8) . 1_655
Mo8 K2 Mo14 103.10(3) . 1_655
O11 K2 K10 37.72(9) . .
O71 K2 K10 90.92(12) . .
O63 K2 K10 87.70(10) . .
O10 K2 K10 167.44(11) . .
O62 K2 K10 38.91(8) . .
O29 K2 K10 122.85(9) . .
O22 K2 K10 118.66(10) 1_655 .
C25 K2 K10 74.75(10) . .
C19 K2 K10 55.38(9) . .
Mo8 K2 K10 152.02(6) . .
Mo14 K2 K10 104.56(5) 1_655 .
O75 K3 O67 72.96(11) . 2_657
O75 K3 O37 81.71(11) . 2_647
O67 K3 O37 92.85(11) 2_657 2_647
O75 K3 O64 74.18(11) . .
O67 K3 O64 146.85(12) 2_657 .
O37 K3 O64 86.65(10) 2_647 .
O75 K3 O78 160.65(12) . 1_655
O67 K3 O78 92.16(11) 2_657 1_655
O37 K3 O78 112.00(11) 2_647 1_655
O64 K3 O78 118.72(12) . 1_655
O75 K3 O30 71.61(10) . .
O67 K3 O30 85.73(10) 2_657 .
O37 K3 O30 152.50(11) 2_647 .
O64 K3 O30 79.95(10) . .
O78 K3 O30 95.50(11) 1_655 .
O75 K3 O39 123.89(11) . 2_647
O67 K3 O39 73.41(11) 2_657 2_647
O37 K3 O39 56.74(10) 2_647 2_647
O64 K3 O39 130.79(11) . 2_647
O78 K3 O39 60.37(10) 1_655 2_647
O30 K3 O39 146.53(10) . 2_647
O75 K3 O63 127.73(11) . .
O67 K3 O63 149.16(11) 2_657 .
O37 K3 O63 71.19(11) 2_647 .
O64 K3 O63 60.73(10) . .
O78 K3 O63 71.08(11) 1_655 .
O30 K3 O63 120.63(10) . .
O39 K3 O63 75.79(10) 2_647 .
O75 K3 C20 86.38(12) . .
O67 K3 C20 156.53(13) 2_657 .
O37 K3 C20 72.82(11) 2_647 .
O64 K3 C20 19.67(11) . .
O78 K3 C20 110.28(13) 1_655 .
O30 K3 C20 98.43(11) . .
O39 K3 C20 111.18(11) 2_647 .
O63 K3 C20 43.58(11) . .
O75 K3 O31 104.08(11) . .
O67 K3 O31 58.39(10) 2_657 .
O37 K3 O31 145.84(9) 2_647 .
O64 K3 O31 127.47(10) . .
O78 K3 O31 56.84(10) 1_655 .
O30 K3 O31 51.90(9) . .
O39 K3 O31 94.64(10) 2_647 .
O63 K3 O31 123.50(10) . .
C20 K3 O31 140.35(11) . .
O75 K3 C25 107.94(12) . .
O67 K3 C25 157.14(11) 2_657 .
O37 K3 C25 65.18(11) 2_647 .
O64 K3 C25 43.84(11) . .
O78 K3 C25 90.61(12) 1_655 .
O30 K3 C25 116.58(10) . .
O39 K3 C25 88.40(11) 2_647 .
O63 K3 C25 19.88(11) . .
C20 K3 C25 24.93(12) . .
O31 K3 C25 138.92(11) . .
O75 K3 Mo4 103.50(8) . 2_647
O67 K3 Mo4 79.47(8) 2_657 2_647
O37 K3 Mo4 30.34(7) 2_647 2_647
O64 K3 Mo4 112.65(8) . 2_647
O78 K3 Mo4 85.29(8) 1_655 2_647
O30 K3 Mo4 165.20(7) . 2_647
O39 K3 Mo4 26.57(7) 2_647 2_647
O63 K3 Mo4 73.64(7) . 2_647
C20 K3 Mo4 95.12(9) . 2_647
O31 K3 Mo4 118.42(6) . 2_647
C25 K3 Mo4 78.16(8) . 2_647
K4' K4 O72 108.3(4) . .
K4' K4 O65 89.0(3) . .
O72 K4 O65 145.12(13) . .
K4' K4 O14 131.7(3) . 2_646
O72 K4 O14 98.37(15) . 2_646
O65 K4 O14 91.32(12) . 2_646
K4' K4 O81 66.0(3) . .
O72 K4 O81 133.53(13) . .
O65 K4 O81 80.98(13) . .
O14 K4 O81 66.40(12) 2_646 .
K4' K4 O9 157.2(3) . 2_646
O72 K4 O9 74.19(12) . 2_646
O65 K4 O9 78.61(12) . 2_646
O14 K4 O9 68.26(11) 2_646 2_646
O81 K4 O9 129.32(12) . 2_646
K4' K4 O80 32.5(4) . 2_647
O72 K4 O80 76.40(16) . 2_647
O65 K4 O80 112.31(14) . 2_647
O14 K4 O80 146.05(14) 2_646 2_647
O81 K4 O80 92.64(15) . 2_647
O9 K4 O80 138.03(15) 2_646 2_647
K4' K4 O2 68.7(3) . 1_655
O72 K4 O2 68.77(11) . 1_655
O65 K4 O2 145.78(13) . 1_655
O14 K4 O2 85.44(11) 2_646 1_655
O81 K4 O2 66.51(11) . 1_655
O9 K4 O2 130.32(11) 2_646 1_655
O80 K4 O2 61.20(13) 2_647 1_655
K4' K4 O74 81.9(3) . .
O72 K4 O74 75.05(15) . .
O65 K4 O74 77.86(14) . .
O14 K4 O74 144.92(13) 2_646 .
O81 K4 O74 141.64(13) . .
O9 K4 O74 76.87(11) 2_646 .
O80 K4 O74 67.01(14) 2_647 .
O2 K4 O74 121.75(13) 1_655 .
K4' K4 K10A 86.4(4) . .
O72 K4 K10A 33.04(17) . .
O65 K4 K10A 123.83(18) . .
O14 K4 K10A 130.75(16) 2_646 .
O81 K4 K10A 143.53(16) . .
O9 K4 K10A 84.81(14) 2_646 .
O80 K4 K10A 54.88(16) 2_647 .
O2 K4 K10A 81.83(16) 1_655 .
O74 K4 K10A 46.06(18) . .
K4' K4 K10 77.0(4) . .
O72 K4 K10 40.47(13) . .
O65 K4 K10 121.88(11) . .
O14 K4 K10 138.84(12) 2_646 .
O81 K4 K10 136.37(11) . .
O9 K4 K10 93.31(11) 2_646 .
O80 K4 K10 45.72(14) 2_647 .
O2 K4 K10 79.37(9) 1_655 .
O74 K4 K10 44.68(11) . .
K10A K4 K10 9.47(8) . .
K4' K4 K10B 70.0(4) . .
O72 K4 K10B 45.68(18) . .
O65 K4 K10B 121.06(18) . .
O14 K4 K10B 143.60(18) 2_646 .
O81 K4 K10B 130.04(16) . .
O9 K4 K10B 100.07(15) 2_646 .
O80 K4 K10B 38.73(18) 2_647 .
O2 K4 K10B 76.53(17) 1_655 .
O74 K4 K10B 45.90(18) . .
K10A K4 K10B 16.44(15) . .
K10 K4 K10B 7.03(13) . .
K4 K4' O80 126.2(5) . 2_647
K4 K4' O81 86.2(4) . .
O80 K4' O81 132.5(4) 2_647 .
K4 K4' O28 131.0(4) . 2_647
O80 K4' O28 72.3(3) 2_647 2_647
O81 K4' O28 114.8(3) . 2_647
K4 K4' O2 85.1(3) . 1_655
O80 K4' O2 76.6(3) 2_647 1_655
O81 K4' O2 72.6(2) . 1_655
O28 K4' O2 142.1(3) 2_647 1_655
K4 K4' O65 64.0(3) . .
O80 K4' O65 142.3(3) 2_647 .
O81 K4' O65 79.8(2) . .
O28 K4' O65 76.30(18) 2_647 .
O2 K4' O65 139.8(3) 1_655 .
K4 K4' O27 146.6(5) . 2_647
O80 K4' O27 84.0(3) 2_647 2_647
O81 K4' O27 60.9(2) . 2_647
O28 K4' O27 66.4(2) 2_647 2_647
O2 K4' O27 89.6(2) 1_655 2_647
O65 K4' O27 102.1(2) . 2_647
K4 K4' O74 74.2(3) . .
O80 K4' O74 76.4(3) 2_647 .
O81 K4' O74 151.0(3) . .
O28 K4' O74 67.10(18) 2_647 .
O2 K4' O74 125.2(3) 1_655 .
O65 K4' O74 72.5(2) . .
O27 K4' O74 133.1(3) 2_647 .
K4 K4' O72 48.9(3) . .
O80 K4' O72 78.1(3) 2_647 .
O81 K4' O72 116.3(3) . .
O28 K4' O72 128.6(3) 2_647 .
O2 K4' O72 62.63(17) 1_655 .
O65 K4' O72 107.1(3) . .
O27 K4' O72 149.7(2) 2_647 .
O74 K4' O72 65.66(19) . .
K4 K4' K10B 91.7(4) . .
O80 K4' K10B 36.7(2) 2_647 .
O81 K4' K10B 155.6(3) . .
O28 K4' K10B 84.7(3) 2_647 .
O2 K4' K10B 83.0(3) 1_655 .
O65 K4' K10B 120.8(3) . .
O27 K4' K10B 120.3(3) 2_647 .
O74 K4' K10B 48.6(2) . .
O72 K4' K10B 48.6(2) . .
K4 K4' K10 84.2(4) . .
O80 K4' K10 44.0(2) 2_647 .
O81 K4' K10 154.5(3) . .
O28 K4' K10 89.1(2) 2_647 .
O2 K4' K10 83.06(19) 1_655 .
O65 K4' K10 116.4(2) . .
O27 K4' K10 127.8(3) 2_647 .
O74 K4' K10 45.45(15) . .
O72 K4' K10 42.26(16) . .
K10B K4' K10 7.52(13) . .
K4 K4' K10A 75.1(4) . .
O80 K4' K10A 52.6(3) 2_647 .
O81 K4' K10A 149.3(3) . .
O28 K4' K10A 95.8(3) 2_647 .
O2 K4' K10A 81.6(2) 1_655 .
O65 K4' K10A 111.9(3) . .
O27 K4' K10A 136.6(3) 2_647 .
O74 K4' K10A 44.38(19) . .
O72 K4' K10A 34.05(17) . .
K10B K4' K10A 16.64(16) . .
K10 K4' K10A 9.18(9) . .
O68 K5 O39 70.42(11) 1_545 1_545
O68 K5 O70 129.08(13) 1_545 .
O39 K5 O70 122.09(14) 1_545 .
O68 K5 O8 89.29(12) 1_545 .
O39 K5 O8 136.70(12) 1_545 .
O70 K5 O8 100.57(13) . .
O68 K5 O78 134.59(13) 1_545 2_547
O39 K5 O78 64.39(12) 1_545 2_547
O70 K5 O78 75.38(14) . 2_547
O8 K5 O78 127.20(11) . 2_547
O68 K5 O67 80.93(11) 1_545 .
O39 K5 O67 74.82(11) 1_545 .
O70 K5 O67 147.82(12) . .
O8 K5 O67 64.19(10) . .
O78 K5 O67 91.32(12) 2_547 .
O68 K5 O26 82.21(10) 1_545 2_547
O39 K5 O26 73.31(10) 1_545 2_547
O70 K5 O26 60.31(11) . 2_547
O8 K5 O26 143.14(10) . 2_547
O78 K5 O26 81.04(10) 2_547 2_547
O67 K5 O26 147.41(11) . 2_547
O68 K5 O31 140.37(11) 1_545 2_647
O39 K5 O31 105.91(10) 1_545 2_647
O70 K5 O31 87.34(12) . 2_647
O8 K5 O31 66.10(10) . 2_647
O78 K5 O31 61.15(10) 2_547 2_647
O67 K5 O31 60.77(10) . 2_647
O26 K5 O31 135.97(10) 2_547 2_647
O68 K5 C22 92.54(12) 1_545 .
O39 K5 C22 119.39(12) 1_545 .
O70 K5 C22 113.71(14) . .
O8 K5 C22 20.85(11) . .
O78 K5 C22 112.90(11) 2_547 .
O67 K5 C22 44.75(11) . .
O26 K5 C22 163.82(10) 2_547 .
O31 K5 C22 53.69(10) 2_647 .
O68 K5 C23 88.17(12) 1_545 .
O39 K5 C23 95.12(12) 1_545 .
O70 K5 C23 132.67(13) . .
O8 K5 C23 44.88(11) . .
O78 K5 C23 99.76(12) 2_547 .
O67 K5 C23 20.31(11) . .
O26 K5 C23 166.90(12) 2_547 .
O31 K5 C23 52.35(10) 2_647 .
C22 K5 C23 24.67(12) . .
O68 K5 K3 103.50(8) 1_545 2_647
O39 K5 K3 49.43(7) 1_545 2_647
O70 K5 K3 121.80(11) . 2_647
O8 K5 K3 103.44(8) . 2_647
O78 K5 K3 48.00(10) 2_547 2_647
O67 K5 K3 45.41(7) . 2_647
O26 K5 K3 113.41(7) 2_547 2_647
O31 K5 K3 57.15(7) 2_647 2_647
C22 K5 K3 82.66(8) . 2_647
C23 K5 K3 60.24(9) . 2_647
O68 K5 K8 171.69(8) 1_545 2_647
O39 K5 K8 112.86(8) 1_545 2_647
O70 K5 K8 42.61(10) . 2_647
O8 K5 K8 92.75(8) . 2_647
O78 K5 K8 48.59(10) 2_547 2_647
O67 K5 K8 107.20(8) . 2_647
O26 K5 K8 91.38(7) 2_547 2_647
O31 K5 K8 47.20(7) 2_647 2_647
C22 K5 K8 92.22(9) . 2_647
C23 K5 K8 98.96(9) . 2_647
K3 K5 K8 83.87(3) 2_647 2_647
O3 K6 O57 130.23(11) . 2_646
O3 K6 O69 106.08(12) . 2_656
O57 K6 O69 75.52(12) 2_646 2_656
O3 K6 O73 108.93(12) . .
O57 K6 O73 77.93(11) 2_646 .
O69 K6 O73 144.57(13) 2_656 .
O3 K6 O48 107.20(11) . 2_546
O57 K6 O48 116.38(11) 2_646 2_546
O69 K6 O48 63.06(11) 2_656 2_546
O73 K6 O48 110.33(12) . 2_546
O3 K6 O58 176.05(11) . 2_646
O57 K6 O58 53.09(9) 2_646 2_646
O69 K6 O58 72.08(11) 2_656 2_646
O73 K6 O58 73.30(11) . 2_646
O48 K6 O58 68.86(10) 2_546 2_646
O3 K6 O74 64.54(11) . .
O57 K6 O74 71.83(11) 2_646 .
O69 K6 O74 119.64(13) 2_656 .
O73 K6 O74 72.38(14) . .
O48 K6 O74 171.57(11) 2_546 .
O58 K6 O74 119.41(11) 2_646 .
O3 K6 C17 18.65(11) . .
O57 K6 C17 122.32(11) 2_646 .
O69 K6 C17 87.87(12) 2_656 .
O73 K6 C17 126.47(13) . .
O48 K6 C17 102.82(12) 2_546 .
O58 K6 C17 159.94(12) 2_646 .
O74 K6 C17 69.92(13) . .
O3 K6 Mo7 155.54(8) . 2_646
O57 K6 Mo7 25.72(7) 2_646 2_646
O69 K6 Mo7 69.79(9) 2_656 2_646
O73 K6 Mo7 76.08(8) . 2_646
O48 K6 Mo7 92.58(8) 2_546 2_646
O58 K6 Mo7 27.52(6) 2_646 2_646
O74 K6 Mo7 95.84(8) . 2_646
C17 K6 Mo7 143.46(8) . 2_646
O3 K6 S2 58.21(8) . .
O57 K6 S2 138.82(10) 2_646 .
O69 K6 S2 145.47(9) 2_656 .
O73 K6 S2 63.25(8) . .
O48 K6 S2 90.81(8) 2_546 .
O58 K6 S2 121.32(7) 2_646 .
O74 K6 S2 83.31(8) . .
C17 K6 S2 75.79(8) . .
Mo7 K6 S2 137.64(5) 2_646 .
O3 K6 K10A 85.81(13) . .
O57 K6 K10A 45.81(14) 2_646 .
O69 K6 K10A 74.19(16) 2_656 .
O73 K6 K10A 102.94(17) . .
O48 K6 K10A 137.20(16) 2_546 .
O58 K6 K10A 96.93(13) 2_646 .
O74 K6 K10A 46.74(16) . .
C17 K6 K10A 76.59(14) . .
Mo7 K6 K10A 69.80(12) 2_646 .
S2 K6 K10A 128.80(13) . .
O3 K6 K10 77.66(9) . .
O57 K6 K10 53.65(10) 2_646 .
O69 K6 K10 77.44(10) 2_656 .
O73 K6 K10 104.79(9) . .
O48 K6 K10 140.14(9) 2_546 .
O58 K6 K10 105.09(9) 2_646 .
O74 K6 K10 42.34(10) . .
C17 K6 K10 68.98(9) . .
Mo7 K6 K10 77.92(6) 2_646 .
S2 K6 K10 122.21(7) . .
K10A K6 K10 8.17(11) . .
O60 K7 O58 145.64(11) . 1_455
O60 K7 O77 79.08(10) . 1_455
O58 K7 O77 73.86(12) 1_455 1_455
O60 K7 O73 136.66(12) . 2_556
O58 K7 O73 76.86(11) 1_455 2_556
O77 K7 O73 122.28(10) 1_455 2_556
O60 K7 O10 95.25(11) . 1_455
O58 K7 O10 93.59(9) 1_455 1_455
O77 K7 O10 67.47(11) 1_455 1_455
O73 K7 O10 66.04(11) 2_556 1_455
O60 K7 O61 74.57(10) . .
O58 K7 O61 137.43(11) 1_455 .
O77 K7 O61 146.92(13) 1_455 .
O73 K7 O61 69.12(10) 2_556 .
O10 K7 O61 95.21(10) 1_455 .
O60 K7 O45 63.17(8) . .
O58 K7 O45 91.95(11) 1_455 .
O77 K7 O45 81.70(10) 1_455 .
O73 K7 O45 147.85(12) 2_556 .
O10 K7 O45 145.65(11) 1_455 .
O61 K7 O45 103.33(9) . .
O60 K7 O49 102.76(9) . .
O58 K7 O49 88.53(10) 1_455 .
O77 K7 O49 145.66(13) 1_455 .
O73 K7 O49 80.10(10) 2_556 .
O10 K7 O49 144.53(11) 1_455 .
O61 K7 O49 61.52(8) . .
O45 K7 O49 69.43(10) . .
O60 K7 C8 19.43(11) . .
O58 K7 C8 131.83(12) 1_455 .
O77 K7 C8 80.36(10) 1_455 .
O73 K7 C8 149.98(12) 2_556 .
O10 K7 C8 113.14(11) 1_455 .
O61 K7 C8 81.35(10) . .
O45 K7 C8 43.86(11) . .
O49 K7 C8 90.74(10) . .
O60 K7 Mo7 145.45(8) . 1_455
O58 K7 Mo7 20.62(7) 1_455 1_455
O77 K7 Mo7 66.38(8) 1_455 1_455
O73 K7 Mo7 68.79(8) 2_556 1_455
O10 K7 Mo7 72.97(7) 1_455 1_455
O61 K7 Mo7 137.48(7) . 1_455
O45 K7 Mo7 108.93(8) . 1_455
O49 K7 Mo7 105.20(7) . 1_455
C8 K7 Mo7 141.09(8) . 1_455
O60 K7 Mo8 113.16(8) . 1_455
O58 K7 Mo8 73.14(7) 1_455 1_455
O77 K7 Mo8 64.04(7) 1_455 1_455
O73 K7 Mo8 60.29(8) 2_556 1_455
O10 K7 Mo8 20.53(7) 1_455 1_455
O61 K7 Mo8 108.94(8) . 1_455
O45 K7 Mo8 145.11(7) . 1_455
O49 K7 Mo8 138.92(7) . 1_455
C8 K7 Mo8 128.94(9) . 1_455
Mo7 K7 Mo8 52.530(14) 1_455 1_455
O60 K7 K6 162.24(8) . 2_556
O58 K7 K6 47.60(8) 1_455 2_556
O77 K7 K6 118.32(8) 1_455 2_556
O73 K7 K6 38.66(9) 2_556 2_556
O10 K7 K6 95.07(8) 1_455 2_556
O61 K7 K6 90.12(7) . 2_556
O45 K7 K6 113.29(8) . 2_556
O49 K7 K6 61.17(7) . 2_556
C8 K7 K6 151.06(9) . 2_556
Mo7 K7 K6 52.01(2) 1_455 2_556
Mo8 K7 K6 79.99(2) 1_455 2_556
O76 K8 O70 92.14(14) . 2_657
O76 K8 O77 67.07(14) . .
O70 K8 O77 88.57(13) 2_657 .
O76 K8 O33 115.41(13) . .
O70 K8 O33 140.97(12) 2_657 .
O77 K8 O33 126.56(9) . .
O76 K8 O34 68.83(12) . .
O70 K8 O34 117.27(13) 2_657 .
O77 K8 O34 129.12(13) . .
O33 K8 O34 56.50(10) . .
O76 K8 O31 162.66(13) . .
O70 K8 O31 89.63(12) 2_657 .
O77 K8 O31 130.24(13) . .
O33 K8 O31 55.89(10) . .
O34 K8 O31 95.08(9) . .
O76 K8 O24 135.26(12) . .
O70 K8 O24 124.83(14) 2_657 .
O77 K8 O24 87.65(11) . .
O33 K8 O24 51.74(10) . .
O34 K8 O24 107.12(10) . .
O31 K8 O24 54.17(10) . .
O76 K8 O36 70.06(11) . .
O70 K8 O36 162.00(13) 2_657 .
O77 K8 O36 86.86(11) . .
O33 K8 O36 51.83(10) . .
O34 K8 O36 54.72(10) . .
O31 K8 O36 106.55(10) . .
O24 K8 O36 72.37(8) . .
O76 K8 O78 136.23(13) . 1_655
O70 K8 O78 70.69(13) 2_657 1_655
O77 K8 O78 72.39(13) . 1_655
O33 K8 O78 101.51(12) . 1_655
O34 K8 O78 154.86(12) . 1_655
O31 K8 O78 60.26(11) . 1_655
O24 K8 O78 55.83(10) . 1_655
O36 K8 O78 124.02(11) . 1_655
O76 K8 Mo5 86.12(10) . .
O70 K8 Mo5 140.51(11) 2_657 .
O77 K8 Mo5 126.02(9) . .
O33 K8 Mo5 31.17(8) . .
O34 K8 Mo5 27.48(6) . .
O31 K8 Mo5 81.60(7) . .
O24 K8 Mo5 79.82(7) . .
O36 K8 Mo5 39.27(6) . .
O78 K8 Mo5 132.64(8) 1_655 .
O76 K8 Mo3 146.07(10) . .
O70 K8 Mo3 116.91(11) 2_657 .
O77 K8 Mo3 126.76(9) . .
O33 K8 Mo3 30.67(8) . .
O34 K8 Mo3 81.73(7) . .
O31 K8 Mo3 27.29(6) . .
O24 K8 Mo3 39.15(7) . .
O36 K8 Mo3 79.41(7) . .
O78 K8 Mo3 73.80(8) 1_655 .
Mo5 K8 Mo3 60.47(2) . .
O76 K8 S1 101.23(10) . 2_657
O70 K8 S1 68.54(11) 2_657 2_657
O77 K8 S1 154.38(8) . 2_657
O33 K8 S1 78.87(6) . 2_657
O34 K8 S1 58.79(8) . 2_657
O31 K8 S1 63.50(7) . 2_657
O24 K8 S1 114.52(8) . 2_657
O36 K8 S1 111.26(8) . 2_657
O78 K8 S1 108.52(9) 1_655 2_657
Mo5 K8 S1 73.13(3) . 2_657
Mo3 K8 S1 75.99(3) . 2_657
O21 K9 O25 68.18(11) . .
O21 K9 O76 150.90(12) . 2_647
O25 K9 O76 83.79(12) . 2_647
O21 K9 O6 87.99(11) . .
O25 K9 O6 129.44(11) . .
O76 K9 O6 117.05(11) 2_647 .
O21 K9 O79 113.93(13) . .
O25 K9 O79 150.25(13) . .
O76 K9 O79 86.49(14) 2_647 .
O6 K9 O79 79.83(12) . .
O21 K9 O42 84.75(11) . 2_547
O25 K9 O42 72.52(10) . 2_547
O76 K9 O42 79.33(11) 2_647 2_547
O6 K9 O42 151.51(10) . 2_547
O79 K9 O42 78.08(12) . 2_547
O21 K9 O64 78.96(11) . .
O25 K9 O64 68.12(10) . .
O76 K9 O64 98.25(11) 2_647 .
O6 K9 O64 63.76(10) . .
O79 K9 O64 141.33(12) . .
O42 K9 O64 140.58(11) 2_547 .
O21 K9 O40 58.22(10) . 2_547
O25 K9 O40 102.81(10) . 2_547
O76 K9 O40 124.78(11) 2_647 2_547
O6 K9 O40 100.57(9) . 2_547
O79 K9 O40 60.92(12) . 2_547
O42 K9 O40 52.61(9) 2_547 2_547
O64 K9 O40 135.52(10) . 2_547
O21 K9 C18 89.65(12) . .
O25 K9 C18 111.62(12) . .
O76 K9 C18 108.53(12) 2_647 .
O6 K9 C18 20.85(11) . .
O79 K9 C18 98.13(13) . .
O42 K9 C18 171.20(11) 2_547 .
O64 K9 C18 43.89(11) . .
O40 K9 C18 118.61(10) 2_547 .
O21 K9 C20 85.04(12) . .
O25 K9 C20 87.75(12) . .
O76 K9 C20 102.08(11) 2_647 .
O6 K9 C20 44.77(11) . .
O79 K9 C20 121.82(14) . .
O42 K9 C20 160.03(12) 2_547 .
O64 K9 C20 19.66(11) . .
O40 K9 C20 132.58(10) 2_547 .
C18 K9 C20 24.38(12) . .
O21 K9 Mo4 65.58(8) . 2_547
O25 K9 Mo4 84.64(8) . 2_547
O76 K9 Mo4 105.44(9) 2_647 2_547
O6 K9 Mo4 126.13(7) . 2_547
O79 K9 Mo4 70.99(10) . 2_547
O42 K9 Mo4 27.70(7) 2_547 2_547
O64 K9 Mo4 141.55(8) . 2_547
O40 K9 Mo4 25.56(6) 2_547 2_547
C18 K9 Mo4 143.54(8) . 2_547
C20 K9 Mo4 150.41(9) . 2_547
O21 K9 K8 174.73(9) . 2_647
O25 K9 K8 115.54(8) . 2_647
O76 K9 K8 33.84(9) 2_647 2_647
O6 K9 K8 86.74(8) . 2_647
O79 K9 K8 64.95(11) . 2_647
O42 K9 K8 99.86(8) 2_547 2_647
O64 K9 K8 98.78(8) . 2_647
O40 K9 K8 122.76(8) 2_547 2_647
C18 K9 K8 85.47(9) . 2_647
C20 K9 K8 91.30(9) . 2_647
Mo4 K9 K8 117.75(3) 2_547 2_647
K10B K10 K10A 169.9(14) . .
K10B K10 O11 75.0(15) . .
K10A K10 O11 98.9(10) . .
K10B K10 O72 124.9(15) . .
K10A K10 O72 50.8(9) . .
O11 K10 O72 119.11(18) . .
K10B K10 O62 95.1(15) . .
K10A K10 O62 91.5(9) . .
O11 K10 O62 78.17(13) . .
O72 K10 O62 138.6(2) . .
K10B K10 O74 101.6(14) . .
K10A K10 O74 86.6(9) . .
O11 K10 O74 161.83(18) . .
O72 K10 O74 77.75(17) . .
O62 K10 O74 84.45(16) . .
K10B K10 O80 54.5(15) . 2_647
K10A K10 O80 124.6(10) . 2_647
O11 K10 O80 118.19(19) . 2_647
O72 K10 O80 74.79(17) . 2_647
O62 K10 O80 133.2(2) . 2_647
O74 K10 O80 70.77(17) . 2_647
K10B K10 O1 77.3(14) . 1_655
K10A K10 O1 93.0(10) . 1_655
O11 K10 O1 67.59(12) . 1_655
O72 K10 O1 64.16(12) . 1_655
O62 K10 O1 145.75(15) . 1_655
O74 K10 O1 129.70(17) . 1_655
O80 K10 O1 68.50(14) 2_647 1_655
K10B K10 O35 44.7(14) . 2_647
K10A K10 O35 145.4(9) . 2_647
O11 K10 O35 101.84(17) . 2_647
O72 K10 O35 133.84(18) . 2_647
O62 K10 O35 66.46(13) . 2_647
O74 K10 O35 65.84(14) . 2_647
O80 K10 O35 67.25(16) 2_647 2_647
O1 K10 O35 120.43(17) 1_655 2_647
K10B K10 O53 136.5(15) . 2_646
K10A K10 O53 36.0(9) . 2_646
O11 K10 O53 63.17(13) . 2_646
O72 K10 O53 71.13(18) . 2_646
O62 K10 O53 87.88(14) . 2_646
O74 K10 O53 121.86(18) . 2_646
O80 K10 O53 138.93(17) 2_647 2_646
O1 K10 O53 76.34(13) 1_655 2_646
O35 K10 O53 153.09(14) 2_647 2_646
K10B K10 K4' 81.6(15) . .
K10A K10 K4' 99.1(9) . .
O11 K10 K4' 141.33(16) . .
O72 K10 K4' 53.68(17) . .
O62 K10 K4' 134.99(15) . .
O74 K10 K4' 53.05(15) . .
O80 K10 K4' 27.79(17) 2_647 .
O1 K10 K4' 77.57(13) 1_655 .
O35 K10 K4' 81.31(16) 2_647 .
O53 K10 K4' 124.73(18) 2_646 .
K10B K10 K4 100.4(15) . .
K10A K10 K4 80.4(9) . .
O11 K10 K4 147.82(12) . .
O72 K10 K4 38.12(13) . .
O62 K10 K4 133.90(12) . .
O74 K10 K4 50.03(12) . .
O80 K10 K4 46.10(13) 2_647 .
O1 K10 K4 80.28(10) 1_655 .
O35 K10 K4 95.73(11) 2_647 .
O53 K10 K4 108.49(13) 2_646 .
K4' K10 K4 18.79(13) . .
K10 K10A K10B 4.4(6) . .
K10 K10A O72 116.4(10) . .
K10B K10A O72 114.6(11) . .
K10 K10A O53 135.5(11) . 2_646
K10B K10A O53 132.4(11) . 2_646
O72 K10A O53 86.7(3) . 2_646
K10 K10A O62 74.7(9) . .
K10B K10A O62 77.6(9) . .
O72 K10A O62 159.3(4) . .
O53 K10A O62 97.0(3) 2_646 .
K10 K10A O57 154.3(11) . 2_646
K10B K10A O57 158.4(11) . 2_646
O72 K10A O57 66.4(2) . 2_646
O53 K10A O57 68.50(19) 2_646 2_646
O62 K10A O57 95.9(3) . 2_646
K10 K10A O11 67.7(9) . .
K10B K10A O11 65.1(9) . .
O72 K10A O11 126.1(4) . .
O53 K10A O11 68.0(3) 2_646 .
O62 K10A O11 73.6(3) . .
O57 K10A O11 133.4(3) 2_646 .
K10 K10A O74 80.1(9) . .
K10B K10A O74 83.7(9) . .
O72 K10A O74 82.9(3) . .
O53 K10A O74 143.1(3) 2_646 .
O62 K10A O74 82.0(3) . .
O57 K10A O74 74.9(2) 2_646 .
O11 K10A O74 143.6(3) . .
K10 K10A O1 74.3(9) . 1_655
K10B K10A O1 70.1(9) . 1_655
O72 K10A O1 66.2(3) . 1_655
O53 K10A O1 82.7(3) 2_646 1_655
O62 K10A O1 134.4(3) . 1_655
O57 K10A O1 125.1(3) 2_646 1_655
O11 K10A O1 63.9(2) . 1_655
O74 K10A O1 123.9(3) . 1_655
K10 K10A O80 45.9(8) . 2_647
K10B K10A O80 45.4(9) . 2_647
O72 K10A O80 71.5(3) . 2_647
O53 K10A O80 143.4(4) 2_646 2_647
O62 K10A O80 113.9(3) . 2_647
O57 K10A O80 123.8(4) 2_646 2_647
O11 K10A O80 101.2(2) . 2_647
O74 K10A O80 64.4(2) . 2_647
O1 K10A O80 61.9(2) 1_655 2_647
K10 K10A K6 115.3(10) . .
K10B K10A K6 119.7(10) . .
O72 K10A K6 101.2(3) . .
O53 K10A K6 94.6(2) 2_646 .
O62 K10A K6 58.32(19) . .
O57 K10A K6 43.13(14) 2_646 .
O11 K10A K6 126.6(3) . .
O74 K10A K6 53.46(18) . .
O1 K10A K6 167.2(3) 1_655 .
O80 K10A K6 117.8(3) 2_647 .
K10 K10A K4 90.1(9) . .
K10B K10A K4 90.5(10) . .
O72 K10A K4 36.9(2) . .
O53 K10A K4 123.1(3) 2_646 .
O62 K10A K4 132.5(3) . .
O57 K10A K4 78.6(2) 2_646 .
O11 K10A K4 141.3(3) . .
O74 K10A K4 50.75(19) . .
O1 K10A K4 80.0(2) 1_655 .
O80 K10A K4 45.91(17) 2_647 .
K6 K10A K4 91.1(2) . .
K10 K10B K10A 5.7(8) . .
K10 K10B O11 93.8(15) . .
K10A K10B O11 90.5(10) . .
K10 K10B O80 116.3(16) . 2_647
K10A K10B O80 116.0(11) . 2_647
O11 K10B O80 132.8(4) . 2_647
K10 K10B O35 127.7(15) . 2_647
K10A K10B O35 133.4(11) . 2_647
O11 K10B O35 114.3(4) . 2_647
O80 K10B O35 76.2(3) 2_647 2_647
K10 K10B O62 74.3(14) . .
K10A K10B O62 78.0(9) . .
O11 K10B O62 77.9(4) . .
O80 K10B O62 142.6(5) 2_647 .
O35 K10B O62 70.3(3) 2_647 .
K10 K10B O1 92.5(14) . 1_655
K10A K10B O1 87.0(9) . 1_655
O11 K10B O1 69.8(3) . 1_655
O80 K10B O1 73.2(3) 2_647 1_655
O35 K10B O1 137.6(4) 2_647 1_655
O62 K10B O1 144.1(5) . 1_655
K10 K10B O74 68.7(14) . .
K10A K10B O74 73.3(9) . .
O11 K10B O74 155.0(4) . .
O80 K10B O74 72.2(3) 2_647 .
O35 K10B O74 68.4(3) 2_647 .
O62 K10B O74 80.1(3) . .
O1 K10B O74 126.5(4) 1_655 .
K10 K10B O72 47.0(13) . .
K10A K10B O72 44.5(8) . .
O11 K10B O72 110.9(4) . .
O80 K10B O72 73.6(3) 2_647 .
O35 K10B O72 134.7(5) 2_647 .
O62 K10B O72 120.3(3) . .
O1 K10B O72 61.1(2) 1_655 .
O74 K10B O72 70.7(3) . .
K10 K10B O40 149.5(17) . 2_647
K10A K10B O40 147.7(11) . 2_647
O11 K10B O40 58.1(2) . 2_647
O80 K10B O40 93.2(3) 2_647 2_647
O35 K10B O40 64.4(2) 2_647 2_647
O62 K10B O40 87.3(3) . 2_647
O1 K10B O40 88.5(3) 1_655 2_647
O74 K10B O40 132.6(4) . 2_647
O72 K10B O40 149.1(4) . 2_647
K10 K10B K4' 90.9(15) . .
K10A K10B K4' 91.3(10) . .
O11 K10B K4' 148.6(4) . .
O80 K10B K4' 26.2(2) 2_647 .
O35 K10B K4' 86.4(3) 2_647 .
O62 K10B K4' 133.0(4) . .
O1 K10B K4' 79.0(3) 1_655 .
O74 K10B K4' 53.1(2) . .
O72 K10B K4' 53.2(3) . .
O40 K10B K4' 119.2(3) 2_647 .
K10 K10B K4 72.6(15) . .
K10A K10B K4 73.0(9) . .
O11 K10B K4 145.2(4) . .
O80 K10B K4 43.9(2) 2_647 .
O35 K10B K4 98.7(3) 2_647 .
O62 K10B K4 125.7(3) . .
O1 K10B K4 78.8(3) 1_655 .
O74 K10B K4 48.1(2) . .
O72 K10B K4 37.33(19) . .
O40 K10B K4 137.1(3) 2_647 .
K4' K10B K4 18.30(14) . .
Mo1 O1 K10B 169.8(3) . 1_455
Mo1 O1 K10 160.2(2) . 1_455
K10B O1 K10 10.23(18) 1_455 1_455
Mo1 O1 K10A 147.7(2) . 1_455
K10B O1 K10A 22.9(2) 1_455 1_455
K10 O1 K10A 12.69(13) 1_455 1_455
Mo2 O2 K4' 173.8(3) . 1_455
Mo2 O2 K4 148.2(2) . 1_455
K4' O2 K4 26.15(18) 1_455 1_455
C17 O3 Mo1 111.1(3) . .
C17 O3 K6 118.9(3) . .
Mo1 O3 K6 120.06(14) . .
C21 O4 Mo2 109.8(3) . .
C18 O6 Mo1 113.8(3) . .
C18 O6 K9 108.3(3) . .
Mo1 O6 K9 132.05(14) . .
C22 O8 Mo2 113.4(3) . .
C22 O8 K5 109.2(3) . .
Mo2 O8 K5 131.57(15) . .
Mo8 O9 K4 143.37(16) . 2_656
Mo8 O10 K2 103.80(15) . .
Mo8 O10 K7 122.36(17) . 1_655
K2 O10 K7 133.83(12) . 1_655
K10B O11 K2 107.3(3) . .
K10B O11 K10 11.2(2) . .
K2 O11 K10 104.81(13) . .
K10B O11 K10A 24.4(2) . .
K2 O11 K10A 103.0(2) . .
K10 O11 K10A 13.33(15) . .
C16 O12 Mo8 132.6(3) . .
C16 O12 Mo13 134.2(3) . .
Mo8 O12 Mo13 91.07(12) . .
C2 O13 Mo8 134.4(3) . .
Mo13 O14 K4 145.9(2) . 2_656
Mo13 O16 Mo11 122.12(17) . .
C1 O17 Mo13 132.6(3) . .
C1 O17 Mo11 131.0(3) . .
Mo13 O17 Mo11 90.72(11) . .
Mo11 O18 Mo14 157.0(2) . .
Mo14 O21 K9 151.00(19) . .
Mo14 O22 K2 118.78(18) . 1_455
C4 O23 Mo14 134.0(3) . .
C4 O23 Mo12 133.7(3) . .
Mo14 O23 Mo12 90.69(11) . .
C3 O24 Mo3 134.6(3) . .
C3 O24 K8 139.5(3) . .
Mo3 O24 K8 85.84(10) . .
Mo12 O25 K9 147.03(18) . .
Mo12 O26 Mo14 119.87(16) . .
Mo12 O26 K5 107.77(13) . 2_557
Mo14 O26 K5 123.05(13) . 2_557
Mo12 O27 K4' 145.5(2) . 2_657
Mo3 O28 K4' 153.3(2) . 2_657
Mo8 O29 Mo13 121.11(17) . .
Mo8 O29 K2 95.10(11) . .
Mo13 O29 K2 140.98(17) . .
Mo3 O30 Mo12 121.41(17) . .
Mo3 O30 K3 107.71(12) . .
Mo12 O30 K3 129.67(16) . .
Mo3 O31 K8 98.46(15) . .
Mo3 O31 K5 166.17(19) . 2_657
K8 O31 K5 82.47(9) . 2_657
Mo3 O31 K3 94.88(14) . .
K8 O31 K3 111.12(11) . .
K5 O31 K3 72.10(8) 2_657 .
C5 O32 Mo12 130.2(3) . .
C5 O32 Mo3 134.2(3) . .
Mo12 O32 Mo3 91.03(11) . .
Mo3 O33 Mo5 154.37(16) . .
Mo3 O33 K8 96.17(13) . .
Mo5 O33 K8 95.23(12) . .
Mo5 O34 K8 98.71(15) . .
Mo5 O35 K10B 155.1(3) . 2_657
Mo5 O35 K10 162.65(19) . 2_657
K10B O35 K10 7.7(2) 2_657 2_657
C10 O36 Mo5 134.6(3) . .
C10 O36 K8 140.0(3) . .
Mo5 O36 K8 84.88(10) . .
Mo5 O37 Mo4 122.76(18) . .
Mo5 O37 K3 134.51(14) . 2_657
Mo4 O37 K3 102.49(14) . 2_657
C6 O38 Mo4 131.1(3) . .
C6 O38 Mo5 132.2(3) . .
Mo4 O38 Mo5 90.57(11) . .
Mo4 O39 K5 145.74(19) . 1_565
Mo4 O39 K3 102.57(15) . 2_657
K5 O39 K3 86.13(11) 1_565 2_657
Mo4 O40 K10B 144.3(3) . 2_657
Mo4 O40 K9 97.90(14) . 2_557
K10B O40 K9 109.3(2) 2_657 2_557
C11 O41 Mo6 133.5(3) . .
C11 O41 Mo4 134.3(3) . .
Mo6 O41 Mo4 90.53(11) . .
Mo4 O42 Mo6 120.78(17) . .
Mo4 O42 K9 108.93(14) . 2_557
Mo6 O42 K9 125.50(14) . 2_557
Mo6 O44 K1 119.79(17) . 1_465
C7 O45 Mo6 131.9(3) . .
C7 O45 K7 103.7(3) . .
Mo6 O45 K7 124.30(13) . .
Mo10 O46 Mo6 152.6(2) . .
Mo10 O48 K6 143.8(2) . 2_556
Mo10 O48 K1 114.92(17) . 1_465
K6 O48 K1 95.49(9) 2_556 1_465
C14 O49 Mo10 132.6(3) . .
C14 O49 K7 103.9(3) . .
Mo10 O49 K7 123.06(12) . .
C12 O50 Mo9 133.8(3) . .
C12 O50 Mo10 130.9(3) . .
Mo9 O50 Mo10 90.88(11) . .
Mo10 O51 Mo9 121.61(18) . .
Mo9 O53 K10A 150.1(3) . 2_656
Mo9 O53 K10 158.5(2) . 2_656
K10A O53 K10 8.51(18) 2_656 2_656
Mo7 O54 Mo9 121.24(17) . .
Mo7 O54 K1 96.04(11) . 1_565
Mo9 O54 K1 138.74(16) . 1_565
C15 O55 Mo7 132.9(3) . .
C15 O55 Mo9 134.5(3) . .
Mo7 O55 Mo9 90.16(11) . .
C9 O56 Mo7 134.6(3) . .
Mo7 O57 K6 111.04(15) . 2_656
Mo7 O57 K10A 147.2(3) . 2_656
K6 O57 K10A 91.1(2) 2_656 2_656
Mo7 O58 K1 104.07(15) . 1_565
Mo7 O58 K7 123.35(18) . 1_655
K1 O58 K7 132.29(12) 1_565 1_655
Mo7 O58 K6 92.08(15) . 2_656
K1 O58 K6 91.74(11) 1_565 2_656
K7 O58 K6 91.45(10) 1_655 2_656
Mo8 O59 Mo7 145.82(17) . .
C8 O60 Mo14 132.1(3) . .
C8 O60 K7 111.2(3) . .
Mo14 O60 K7 116.69(13) . .
C13 O61 Mo11 133.8(3) . .
C13 O61 K7 109.7(3) . .
Mo11 O61 K7 116.27(12) . .
C19 O62 K10 131.5(3) . .
C19 O62 K10B 123.7(4) . .
K10 O62 K10B 10.67(19) . .
C19 O62 K10A 141.7(4) . .
K10 O62 K10A 13.79(12) . .
K10B O62 K10A 24.4(2) . .
C19 O62 K2 107.6(3) . .
K10 O62 K2 100.10(12) . .
K10B O62 K2 97.9(3) . .
K10A O62 K2 100.6(2) . .
C25 O63 K2 110.5(3) . .
C25 O63 K3 104.8(3) . .
K2 O63 K3 142.09(13) . .
C20 O64 K3 109.9(3) . .
C20 O64 K9 106.4(3) . .
K3 O64 K9 125.46(13) . .
C24 O65 K4 135.9(4) . .
C24 O65 K4' 112.0(4) . .
K4 O65 K4' 27.01(17) . .
C24 O65 K1 103.1(4) . .
K4 O65 K1 95.41(11) . .
K4' O65 K1 91.28(17) . .
C26 O66 K1 126.9(4) . .
C23 O67 K3 130.5(3) . 2_647
C23 O67 K5 104.6(3) . .
K3 O67 K5 86.20(11) 2_647 .
Mo6 O68 K5 147.58(18) . 1_565
K1 O69 K6 105.78(14) . 2_646
K5 O70 K8 95.55(14) . 2_647
K10A O72 K4 110.1(3) . .
K10A O72 K10 12.87(17) . .
K4 O72 K10 101.42(16) . .
K10A O72 K10B 20.9(3) . .
K4 O72 K10B 97.0(3) . .
K10 O72 K10B 8.1(2) . .
K10A O72 K4' 95.1(3) . .
K4 O72 K4' 22.81(16) . .
K10 O72 K4' 84.1(2) . .
K10B O72 K4' 78.1(3) . .
K6 O73 K7 100.08(14) . 2_546
K10 O74 K10A 13.29(11) . .
K10 O74 K10B 9.74(19) . .
K10A O74 K10B 23.0(2) . .
K10 O74 K4 85.29(12) . .
K10A O74 K4 83.2(2) . .
K10B O74 K4 86.0(3) . .
K10 O74 K6 88.79(18) . .
K10A O74 K6 79.8(2) . .
K10B O74 K6 96.1(3) . .
K4 O74 K6 126.99(15) . .
K10 O74 K4' 81.50(17) . .
K10A O74 K4' 84.9(3) . .
K10B O74 K4' 78.3(3) . .
K4 O74 K4' 23.90(16) . .
K6 O74 K4' 149.5(2) . .
K8 O76 K9 110.58(15) . 2_657
K8 O77 K7 147.37(13) . 1_655
K5 O78 K3 86.11(12) 2_557 1_455
K5 O78 K8 88.07(12) 2_557 1_455
K3 O78 K8 126.74(14) 1_455 1_455
K4' O80 K10B 117.1(4) 2_657 2_657
K4' O80 K10 108.2(3) 2_657 2_657
K10B O80 K10 9.2(2) 2_657 2_657
K4' O80 K4 21.2(3) 2_657 2_657
K10B O80 K4 97.4(3) 2_657 2_657
K10 O80 K4 88.18(18) 2_657 2_657
K4' O80 K10A 99.6(3) 2_657 2_657
K10B O80 K10A 18.6(3) 2_657 2_657
K10 O80 K10A 9.50(16) 2_657 2_657
K4 O80 K10A 79.21(19) 2_657 2_657
K4' O81 K1 116.5(2) . .
K4' O81 K4 27.8(2) . .
K1 O81 K4 107.28(13) . .
O17 C1 C4 135.9(4) . .
O17 C1 C2 134.1(4) . .
C4 C1 C2 90.0(4) . .
O13 C2 C3 131.4(4) . .
O13 C2 C1 139.3(5) . .
C3 C2 C1 89.3(4) . .
O24 C3 C4 138.3(5) . .
O24 C3 C2 130.8(4) . .
C4 C3 C2 90.9(4) . .
O23 C4 C3 134.2(4) . .
O23 C4 C1 136.0(4) . .
C3 C4 C1 89.8(4) . .
O32 C5 C6 132.7(5) . .
O32 C5 C8 136.3(5) . .
C6 C5 C8 91.0(4) . .
O38 C6 C5 133.0(5) . .
O38 C6 C7 136.5(5) . .
C5 C6 C7 90.3(4) . .
O45 C7 C8 131.4(5) . .
O45 C7 C6 139.8(5) . .
C8 C7 C6 88.8(4) . .
O60 C8 C5 140.3(5) . .
O60 C8 C7 129.8(5) . .
C5 C8 C7 89.8(4) . .
O60 C8 K7 49.3(2) . .
C5 C8 K7 169.3(3) . .
C7 C8 K7 80.7(3) . .
O56 C9 C10 132.1(4) . .
O56 C9 C12 138.9(4) . .
C10 C9 C12 89.0(4) . .
O36 C10 C11 138.3(5) . .
O36 C10 C9 131.8(4) . .
C11 C10 C9 89.8(4) . .
O41 C11 C12 136.5(4) . .
O41 C11 C10 132.8(5) . .
C12 C11 C10 90.7(4) . .
O50 C12 C11 136.3(4) . .
O50 C12 C9 133.2(4) . .
C11 C12 C9 90.5(4) . .
O61 C13 C16 139.3(5) . .
O61 C13 C14 131.5(5) . .
C16 C13 C14 89.2(4) . .
O49 C14 C15 138.6(5) . .
O49 C14 C13 131.5(5) . .
C15 C14 C13 89.8(4) . .
O55 C15 C16 135.0(5) . .
O55 C15 C14 134.9(5) . .
C16 C15 C14 89.9(4) . .
O12 C16 C15 135.3(5) . .
O12 C16 C13 133.7(4) . .
C15 C16 C13 91.1(4) . .
O3 C17 C18 120.9(4) . .
O3 C17 C19 129.8(5) . .
C18 C17 C19 109.3(4) . .
O3 C17 K6 42.4(2) . .
C18 C17 K6 151.8(3) . .
C19 C17 K6 91.4(3) . .
O6 C18 C17 119.3(5) . .
O6 C18 C20 128.9(4) . .
C17 C18 C20 111.8(4) . .
O6 C18 K9 50.8(2) . .
C17 C18 K9 159.0(4) . .
C20 C18 K9 80.3(3) . .
O62 C19 C17 128.0(5) . .
O62 C19 C25 126.7(4) . .
C17 C19 C25 105.3(4) . .
O62 C19 K2 52.4(3) . .
C17 C19 K2 167.1(3) . .
C25 C19 K2 76.1(3) . .
O64 C20 C18 128.5(5) . .
O64 C20 C25 127.3(5) . .
C18 C20 C25 104.1(4) . .
O64 C20 K3 50.4(2) . .
C18 C20 K3 156.6(3) . .
C25 C20 K3 80.6(3) . .
O64 C20 K9 53.9(3) . .
C18 C20 K9 75.3(3) . .
C25 C20 K9 167.8(3) . .
K3 C20 K9 95.28(13) . .
O4 C21 C22 119.3(4) . .
O4 C21 C24 131.1(5) . .
C22 C21 C24 109.6(5) . .
O8 C22 C21 121.6(5) . .
O8 C22 C23 127.3(5) . .
C21 C22 C23 111.1(4) . .
O8 C22 K5 50.0(2) . .
C21 C22 K5 157.6(4) . .
C23 C22 K5 80.3(3) . .
O67 C23 C22 128.9(5) . .
O67 C23 C26 126.6(5) . .
C22 C23 C26 104.4(4) . .
O67 C23 K5 55.0(3) . .
C22 C23 K5 75.1(3) . .
C26 C23 K5 166.5(3) . .
O65 C24 C21 129.1(5) . .
O65 C24 C26 125.4(5) . .
C21 C24 C26 105.5(4) . .
O63 C25 C19 126.8(5) . .
O63 C25 C20 123.9(5) . .
C19 C25 C20 109.3(4) . .
O63 C25 K2 49.7(3) . .
C19 C25 K2 78.8(3) . .
C20 C25 K2 165.1(3) . .
O63 C25 K3 55.3(3) . .
C19 C25 K3 154.2(3) . .
C20 C25 K3 74.5(3) . .
K2 C25 K3 103.90(13) . .
O66 C26 C24 125.7(5) . .
O66 C26 C23 125.2(5) . .
C24 C26 C23 109.1(4) . .
O66 C26 K1 36.9(3) . .
C24 C26 K1 90.1(3) . .
C23 C26 K1 158.6(4) . .

loop_
_geom_bond_atom_site_label_1
_geom_bond_atom_site_label_2
_geom_bond_distance
_geom_bond_site_symmetry_2
Mo1 O1 1.686(3) .
Mo1 O5 2.172(4) .
Mo1 O6 2.173(3) .
Mo1 O3 2.242(3) .
Mo1 S1 2.3105(12) .
Mo1 S2 2.3229(12) .
Mo1 Mo2 2.7987(5) .
Mo2 O2 1.680(3) .
Mo2 O8 2.148(4) .
Mo2 O7 2.196(4) .
Mo2 O4 2.277(3) .
Mo2 S1 2.3085(12) .
Mo2 S2 2.3280(12) .
Mo3 O31 1.699(3) .
Mo3 O28 1.699(4) .
Mo3 O33 1.880(4) .
Mo3 O30 1.923(3) .
Mo3 O24 2.320(3) .
Mo3 O32 2.410(3) .
Mo3 K8 3.6645(13) .
Mo3 K3 3.9481(12) .
Mo4 O40 1.702(4) .
Mo4 O39 1.702(4) .
Mo4 O42 1.920(3) .
Mo4 O37 1.921(3) .
Mo4 O38 2.295(4) .
Mo4 O41 2.356(3) .
Mo4 K3 3.7141(12) 2_657
Mo4 K9 3.9067(12) 2_557
Mo5 O34 1.703(3) .
Mo5 O35 1.704(4) .
Mo5 O33 1.896(4) .
Mo5 O37 1.908(3) .
Mo5 O36 2.319(3) .
Mo5 O38 2.434(3) .
Mo5 K8 3.6491(14) .
Mo6 O68 1.694(4) .
Mo6 O44 1.701(3) .
Mo6 O46 1.891(3) .
Mo6 O42 1.924(3) .
Mo6 O45 2.328(4) .
Mo6 O41 2.348(3) .
Mo6 K1 4.0386(13) 1_465
Mo7 O58 1.708(3) .
Mo7 O57 1.718(3) .
Mo7 O59 1.889(4) .
Mo7 O54 1.907(3) .
Mo7 O56 2.299(3) .
Mo7 O55 2.353(3) .
Mo7 K1 3.6579(13) 1_565
Mo7 K6 3.6947(13) 2_656
Mo7 K7 4.0519(11) 1_655
Mo8 O10 1.704(3) .
Mo8 O9 1.706(4) .
Mo8 O59 1.888(4) .
Mo8 O29 1.907(4) .
Mo8 O13 2.321(3) .
Mo8 O12 2.333(3) .
Mo8 K2 3.5820(13) .
Mo8 K7 4.1041(12) 1_655
Mo9 O53 1.695(4) .
Mo9 O52 1.696(4) .
Mo9 O54 1.922(3) .
Mo9 O51 1.942(3) .
Mo9 O50 2.335(3) .
Mo9 O55 2.359(4) .
Mo10 O48 1.700(3) .
Mo10 O47 1.713(4) .
Mo10 O46 1.866(3) .
Mo10 O51 1.920(3) .
Mo10 O49 2.373(4) .
Mo10 O50 2.395(3) .
Mo10 K1 4.0847(12) 1_465
Mo11 O20 1.689(3) .
Mo11 O19 1.710(4) .
Mo11 O18 1.864(3) .
Mo11 O16 1.931(3) .
Mo11 O61 2.332(4) .
Mo11 O17 2.388(3) .
Mo12 O25 1.702(4) .
Mo12 O27 1.705(4) .
Mo12 O30 1.923(3) .
Mo12 O26 1.928(3) .
Mo12 O32 2.289(4) .
Mo12 O23 2.375(3) .
Mo13 O15 1.693(4) .
Mo13 O14 1.700(4) .
Mo13 O29 1.921(3) .
Mo13 O16 1.930(3) .
Mo13 O12 2.339(4) .
Mo13 O17 2.361(3) .
Mo14 O21 1.700(4) .
Mo14 O22 1.703(3) .
Mo14 O18 1.894(3) .
Mo14 O26 1.935(3) .
Mo14 O60 2.320(4) .
Mo14 O23 2.324(3) .
Mo14 K2 4.0166(12) 1_455
S1 K8 3.6989(15) 2_647
S2 K6 3.7613(17) .
K1 O66 2.658(4) .
K1 O69 2.705(4) .
K1 O81 2.705(4) .
K1 O58 2.846(4) 1_545
K1 O44 2.914(4) 1_645
K1 O54 2.927(3) 1_545
K1 O48 3.066(4) 1_645
K1 O65 3.372(4) .
K1 C26 3.536(5) .
K1 Mo7 3.6579(13) 1_545
K1 Mo6 4.0386(13) 1_645
K1 Mo10 4.0847(12) 1_645
K2 O11 2.696(4) .
K2 O71 2.759(4) .
K2 O63 2.764(4) .
K2 O10 2.771(4) .
K2 O62 2.855(4) .
K2 O29 2.867(3) .
K2 O22 2.909(4) 1_655
K2 C25 3.396(5) .
K2 C19 3.432(5) .
K2 Mo14 4.0166(12) 1_655
K2 K10 4.286(3) .
K3 O75 2.759(4) .
K3 O67 2.767(4) 2_657
K3 O37 2.790(4) 2_647
K3 O64 2.799(4) .
K3 O78 2.888(5) 1_655
K3 O30 2.913(3) .
K3 O39 2.951(4) 2_647
K3 O63 2.974(4) .
K3 C20 3.415(5) .
K3 O31 3.422(4) .
K3 C25 3.497(5) .
K3 Mo4 3.7141(12) 2_647
K4 K4' 1.329(9) .
K4 O72 2.584(6) .
K4 O65 2.630(4) .
K4 O14 2.758(4) 2_646
K4 O81 2.842(4) .
K4 O9 2.877(4) 2_646
K4 O80 2.959(6) 2_647
K4 O2 3.005(3) 1_655
K4 O74 3.156(6) .
K4 K10A 4.046(10) .
K4 K10 4.104(3) .
K4 K10B 4.230(13) .
K4' O80 1.972(10) 2_647
K4' O81 2.603(9) .
K4' O28 2.734(8) 2_647
K4' O2 2.810(7) 1_655
K4' O65 2.926(8) .
K4' O27 3.016(9) 2_647
K4' O74 3.247(9) .
K4' O72 3.255(10) .
K4' K10B 3.976(13) .
K4' K10 4.019(8) .
K4' K10A 4.179(13) .
K5 O68 2.691(4) 1_545
K5 O39 2.720(4) 1_545
K5 O70 2.722(5) .
K5 O8 2.726(4) .
K5 O78 2.790(4) 2_547
K5 O67 2.905(4) .
K5 O26 3.143(3) 2_547
K5 O31 3.155(3) 2_647
K5 C22 3.362(5) .
K5 C23 3.429(5) .
K5 K3 3.8764(16) 2_647
K5 K8 4.0624(19) 2_647
K6 O3 2.680(4) .
K6 O57 2.712(3) 2_646
K6 O69 2.759(4) 2_656
K6 O73 2.761(5) .
K6 O48 2.816(4) 2_546
K6 O58 3.215(4) 2_646
K6 O74 3.238(5) .
K6 C17 3.477(5) .
K6 Mo7 3.6947(13) 2_646
K6 K10A 3.966(9) .
K6 K10 4.298(4) .
K7 O60 2.832(3) .
K7 O58 2.853(4) 1_455
K7 O77 2.887(4) 1_455
K7 O73 2.915(4) 2_556
K7 O10 2.932(4) 1_455
K7 O61 2.950(4) .
K7 O45 3.053(4) .
K7 O49 3.127(4) .
K7 C8 3.480(5) .
K7 Mo7 4.0519(11) 1_455
K7 Mo8 4.1041(12) 1_455
K7 K6 4.3518(18) 2_556
K8 O76 2.668(4) .
K8 O70 2.763(5) 2_657
K8 O77 2.815(4) .
K8 O33 2.950(3) .
K8 O34 2.980(4) .
K8 O31 3.007(4) .
K8 O24 3.010(4) .
K8 O36 3.032(4) .
K8 O78 3.049(5) 1_655
K8 S1 3.6989(15) 2_657
K9 O21 2.715(4) .
K9 O25 2.748(4) .
K9 O76 2.788(4) 2_647
K9 O6 2.794(4) .
K9 O79 2.811(5) .
K9 O42 2.836(3) 2_547
K9 O64 2.938(4) .
K9 O40 3.290(4) 2_547
K9 C18 3.422(5) .
K9 C20 3.487(5) .
K9 Mo4 3.9067(12) 2_547
K9 K8 4.4851(19) 2_647
K10 K10B 0.526(9) .
K10 K10A 0.676(6) .
K10 O11 2.712(5) .
K10 O72 2.717(7) .
K10 O62 2.734(4) .
K10 O74 2.896(6) .
K10 O80 2.940(7) 2_647
K10 O1 2.961(4) 1_655
K10 O35 3.126(6) 2_647
K10 O53 3.200(6) 2_646
K10A K10B 1.197(11) .
K10A O72 2.349(12) .
K10A O53 2.683(9) 2_646
K10A O62 2.834(11) .
K10A O57 2.844(8) 2_646
K10A O11 2.895(10) .
K10A O74 2.935(11) .
K10A O1 3.071(10) 1_655
K10A O80 3.369(10) 2_647
K10B O11 2.626(13) .
K10B O80 2.669(14) 2_647
K10B O35 2.776(11) 2_647
K10B O62 2.830(12) .
K10B O1 2.891(12) 1_655
K10B O74 3.045(12) .
K10B O72 3.049(12) .
K10B O40 3.168(11) 2_647
O1 K10B 2.891(12) 1_455
O1 K10 2.961(4) 1_455
O1 K10A 3.071(10) 1_455
O2 K4' 2.810(7) 1_455
O2 K4 3.005(3) 1_455
O3 C17 1.271(6) .
O4 C21 1.275(6) .
O6 C18 1.283(6) .
O8 C22 1.267(6) .
O9 K4 2.877(4) 2_656
O10 K7 2.932(4) 1_655
O12 C16 1.283(6) .
O13 C2 1.238(6) .
O14 K4 2.758(4) 2_656
O17 C1 1.263(6) .
O22 K2 2.909(4) 1_455
O23 C4 1.255(6) .
O24 C3 1.251(6) .
O26 K5 3.143(3) 2_557
O27 K4' 3.016(9) 2_657
O28 K4' 2.734(8) 2_657
O31 K5 3.155(3) 2_657
O32 C5 1.272(6) .
O35 K10B 2.776(11) 2_657
O35 K10 3.126(6) 2_657
O36 C10 1.237(6) .
O37 K3 2.790(4) 2_657
O38 C6 1.267(6) .
O39 K5 2.720(4) 1_565
O39 K3 2.951(4) 2_657
O40 K10B 3.168(11) 2_657
O40 K9 3.290(4) 2_557
O41 C11 1.271(6) .
O42 K9 2.836(3) 2_557
O44 K1 2.914(4) 1_465
O45 C7 1.234(6) .
O48 K6 2.816(4) 2_556
O48 K1 3.066(4) 1_465
O49 C14 1.238(6) .
O50 C12 1.274(6) .
O53 K10A 2.683(9) 2_656
O53 K10 3.200(6) 2_656
O54 K1 2.927(3) 1_565
O55 C15 1.262(6) .
O56 C9 1.235(6) .
O57 K6 2.712(3) 2_656
O57 K10A 2.844(8) 2_656
O58 K1 2.846(4) 1_565
O58 K7 2.853(4) 1_655
O58 K6 3.215(4) 2_656
O60 C8 1.242(6) .
O61 C13 1.233(6) .
O62 C19 1.227(6) .
O63 C25 1.230(6) .
O64 C20 1.223(6) .
O65 C24 1.224(6) .
O66 C26 1.231(6) .
O67 C23 1.231(6) .
O67 K3 2.767(4) 2_647
O68 K5 2.691(4) 1_565
O69 K6 2.759(4) 2_646
O70 K8 2.763(5) 2_647
O73 K7 2.915(4) 2_546
O76 K9 2.788(4) 2_657
O77 K7 2.887(4) 1_655
O78 K5 2.790(4) 2_557
O78 K3 2.888(5) 1_455
O78 K8 3.049(5) 1_455
O80 K4' 1.972(10) 2_657
O80 K10B 2.669(14) 2_657
O80 K10 2.940(7) 2_657
O80 K4 2.959(6) 2_657
O80 K10A 3.369(11) 2_657
C1 C4 1.465(7) .
C1 C2 1.470(6) .
C2 C3 1.460(7) .
C3 C4 1.452(6) .
C5 C6 1.441(6) .
C5 C8 1.455(7) .
C6 C7 1.477(7) .
C7 C8 1.475(6) .
C9 C10 1.470(7) .
C9 C12 1.475(6) .
C10 C11 1.463(6) .
C11 C12 1.440(7) .
C13 C16 1.462(6) .
C13 C14 1.474(6) .
C14 C15 1.469(6) .
C15 C16 1.449(6) .
C17 C18 1.400(7) .
C17 C19 1.471(6) .
C18 C20 1.460(7) .
C19 C25 1.486(7) .
C20 C25 1.494(7) .
C21 C22 1.417(7) .
C21 C24 1.457(7) .
C22 C23 1.452(7) .
C23 C26 1.500(7) .
C24 C26 1.486(8) .
